data_4325203
loop_
_publ_author_name
'Mark Irwin'
'Tobias Kr\"amer'
'John E. McGrady'
'Jose M. Goicoechea'

_publ_contact_author
;
 Dr. J. M. Goicoechea           
 Chemistry Research Laboratory
 University of Oxford
 Mansfield Road
 Oxford
 OX1 3TA
 UK
;
_publ_contact_author_email jose.goicoechea@chem.ox.ac.uk
_publ_contact_author_fax '+44 1865 272690'
_publ_contact_author_phone '+44 1865 275961'
_publ_section_title
;
 On the Structural and Electronic Properties of
 [Zn2(4,4'-bipyridine)(mes)4]n- (n= 0-2), a Homologous Series of
 Bimetallic Complexes Bridged by Neutral, Anionic, and Dianionic
 4,4'-Bipyridine
;
_journal_name_full 'Inorganic Chemistry'
_journal_page_first 5006
_journal_page_last 5014
_journal_paper_doi 10.1021/ic200241d
_journal_volume 50
_journal_year 2011
_chemical_formula_moiety 'C46 H52 N2 Zn2, C20 H40 K O8'
_chemical_formula_sum 'C66 H92 K N2 O8 Zn2'
_chemical_formula_weight 1211.26
_chemical_name_systematic
; 
[K(18-crown-6)THF2][Zn2(4,4'-bipy)(Mes)4]
;
_space_group_IT_number 2
_symmetry_cell_setting triclinic
_symmetry_space_group_name_Hall '-P 1'
_symmetry_space_group_name_H-M 'P -1'
_atom_sites_solution_hydrogens geom
_atom_sites_solution_primary direct
_atom_sites_solution_secondary difmap
_audit_creation_method SHELXL-97
_cell_angle_alpha 76.111(1)
_cell_angle_beta 81.897(1)
_cell_angle_gamma 61.729(1)
_cell_formula_units_Z 6
_cell_length_a 20.6965(1)
_cell_length_b 20.8215(1)
_cell_length_c 27.0298(1)
_cell_measurement_reflns_used 45066
_cell_measurement_temperature 150(2)
_cell_measurement_theta_max 27.485
_cell_measurement_theta_min 5.097
_cell_volume 9953.61(13)
_computing_cell_refinement
;
KappaCCD software "DENZO" (Otwinowski & Minor, 1996)
;
_computing_data_collection
;
KappaCCD software "Collect" (Nonius, 2000)
;
_computing_data_reduction
;
KappaCCD software "DENZO" (Otwinowski & Minor, 1996)
;
_computing_molecular_graphics 'WinGX (Farrugia, 2005)'
_computing_publication_material 'XCIF (Sheldrick, 2001)'
_computing_structure_refinement 'SHELXL-97 (Sheldrick, 1997)'
_computing_structure_solution 'SHELXS-97 (Sheldrick, 1990)'
_diffrn_ambient_temperature 150(2)
_diffrn_measured_fraction_theta_full 0.992
_diffrn_measured_fraction_theta_max 0.992
_diffrn_measurement_device_type 'Nonius KappaCCD'
_diffrn_measurement_method 'omega scans'
_diffrn_radiation_monochromator graphite
_diffrn_radiation_source 'fine-focus sealed tube'
_diffrn_radiation_type MoK\a
_diffrn_radiation_wavelength 0.71073
_diffrn_reflns_av_R_equivalents 0.0261
_diffrn_reflns_av_sigmaI/netI 0.0371
_diffrn_reflns_limit_h_max 26
_diffrn_reflns_limit_h_min -26
_diffrn_reflns_limit_k_max 27
_diffrn_reflns_limit_k_min -27
_diffrn_reflns_limit_l_max 35
_diffrn_reflns_limit_l_min -35
_diffrn_reflns_number 89021
_diffrn_reflns_theta_full 27.49
_diffrn_reflns_theta_max 27.49
_diffrn_reflns_theta_min 5.10
_exptl_absorpt_coefficient_mu 0.837
_exptl_absorpt_correction_T_max 0.8244
_exptl_absorpt_correction_T_min 0.7755
_exptl_absorpt_correction_type multi-scan
_exptl_absorpt_process_details 'DENZO/SCALEPACK (Otwinowski & Minor, 1997)'
_exptl_crystal_colour black
_exptl_crystal_density_diffrn 1.212
_exptl_crystal_description block
_exptl_crystal_F_000 3870
_exptl_crystal_size_max 0.32
_exptl_crystal_size_mid 0.26
_exptl_crystal_size_min 0.24
_refine_diff_density_max 1.441
_refine_diff_density_min -0.702
_refine_diff_density_rms 0.058
_refine_ls_extinction_method none
_refine_ls_goodness_of_fit_ref 1.034
_refine_ls_hydrogen_treatment constr
_refine_ls_matrix_type full
_refine_ls_number_parameters 2134
_refine_ls_number_reflns 45306
_refine_ls_number_restraints 0
_refine_ls_restrained_S_all 1.034
_refine_ls_R_factor_all 0.0708
_refine_ls_R_factor_gt 0.0471
_refine_ls_shift/su_max 0.004
_refine_ls_shift/su_mean 0.000
_refine_ls_structure_factor_coef Fsqd
_refine_ls_weighting_details 'calc w=1/[\s^2^(Fo^2^)+(0.0588P)^2^+6.4038P] where P=(Fo^2^+2Fc^2^)/3'
_refine_ls_weighting_scheme calc
_refine_ls_wR_factor_gt 0.1166
_refine_ls_wR_factor_ref 0.1309
_reflns_number_gt 33744
_reflns_number_total 45306
_reflns_threshold_expression >2\s(I)
_cod_data_source_file ic200241d_si_002_3.cif
_cod_data_source_block 2b
_cod_original_cell_volume 9953.6(1)
_cod_database_code 4325203

loop_
_symmetry_equiv_pos_as_xyz
'x, y, z'
'-x, -y, -z'

loop_
_atom_site_label
_atom_site_type_symbol
_atom_site_fract_x
_atom_site_fract_y
_atom_site_fract_z
_atom_site_U_iso_or_equiv
_atom_site_adp_type
_atom_site_occupancy
_atom_site_symmetry_multiplicity
_atom_site_calc_flag
_atom_site_refinement_flags
Zn1 Zn 0.432532(15) 0.855896(15) 0.441540(11) 0.03860(7) Uani 1 1 d .
Zn2 Zn 0.899370(14) 0.464896(15) 0.224255(10) 0.03701(7) Uani 1 1 d .
N11 N 0.51401(11) 0.77913(11) 0.40334(7) 0.0386(4) Uani 1 1 d .
N12 N 0.81920(10) 0.54231(11) 0.26250(7) 0.0364(4) Uani 1 1 d .
C11 C 0.51611(13) 0.79040(13) 0.35160(9) 0.0373(5) Uani 1 1 d .
H11 H 0.4753 0.8313 0.3340 0.045 Uiso 1 1 calc R
C12 C 0.57306(12) 0.74680(12) 0.32313(8) 0.0340(5) Uani 1 1 d .
H12 H 0.5706 0.7583 0.2870 0.041 Uiso 1 1 calc R
C13 C 0.63623(11) 0.68406(12) 0.34700(8) 0.0302(4) Uani 1 1 d .
C14 C 0.63232(13) 0.67189(13) 0.40122(8) 0.0346(5) Uani 1 1 d .
H14 H 0.6713 0.6304 0.4201 0.042 Uiso 1 1 calc R
C15 C 0.57319(13) 0.71899(13) 0.42660(9) 0.0392(5) Uani 1 1 d .
H15 H 0.5736 0.7090 0.4628 0.047 Uiso 1 1 calc R
C16 C 0.69759(11) 0.63763(12) 0.31886(8) 0.0300(4) Uani 1 1 d .
C17 C 0.76067(12) 0.57530(12) 0.34267(8) 0.0343(5) Uani 1 1 d .
H17 H 0.7633 0.5641 0.3788 0.041 Uiso 1 1 calc R
C18 C 0.81745(13) 0.53150(13) 0.31422(9) 0.0374(5) Uani 1 1 d .
H18 H 0.8584 0.4908 0.3318 0.045 Uiso 1 1 calc R
C19 C 0.70068(12) 0.64904(12) 0.26471(8) 0.0327(5) Uani 1 1 d .
H19 H 0.6611 0.6899 0.2459 0.039 Uiso 1 1 calc R
C20 C 0.75981(12) 0.60212(13) 0.23920(9) 0.0359(5) Uani 1 1 d .
H20 H 0.7593 0.6120 0.2030 0.043 Uiso 1 1 calc R
C1A C 0.35756(13) 0.93455(13) 0.39255(9) 0.0419(5) Uani 1 1 d .
C2A C 0.35100(15) 1.00710(14) 0.37821(11) 0.0496(6) Uani 1 1 d .
C3A C 0.29853(17) 1.06140(15) 0.34329(11) 0.0589(8) Uani 1 1 d .
H3A H 0.2950 1.1099 0.3344 0.071 Uiso 1 1 calc R
C4A C 0.25173(16) 1.04669(16) 0.32133(11) 0.0573(7) Uani 1 1 d .
C5A C 0.25746(15) 0.97595(16) 0.33566(11) 0.0540(7) Uani 1 1 d .
H5A H 0.2255 0.9646 0.3216 0.065 Uiso 1 1 calc R
C6A C 0.30935(13) 0.92055(14) 0.37050(10) 0.0448(6) Uani 1 1 d .
C7A C 0.4021(2) 1.02578(18) 0.39909(14) 0.0670(8) Uani 1 1 d .
H7A1 H 0.3903 1.0780 0.3852 0.101 Uiso 0.50 1 calc PR
H7A2 H 0.4528 0.9937 0.3893 0.101 Uiso 0.50 1 calc PR
H7A3 H 0.3965 1.0178 0.4364 0.101 Uiso 0.50 1 calc PR
H7A4 H 0.4361 0.9817 0.4220 0.101 Uiso 0.50 1 calc PR
H7A5 H 0.3736 1.0660 0.4180 0.101 Uiso 0.50 1 calc PR
H7A6 H 0.4299 1.0419 0.3709 0.101 Uiso 0.50 1 calc PR
C8A C 0.1967(2) 1.10570(19) 0.28268(12) 0.0767(11) Uani 1 1 d .
H8A1 H 0.1684 1.0852 0.2717 0.115 Uiso 0.50 1 calc PR
H8A2 H 0.2227 1.1217 0.2531 0.115 Uiso 0.50 1 calc PR
H8A3 H 0.1634 1.1485 0.2982 0.115 Uiso 0.50 1 calc PR
H8A4 H 0.2013 1.1517 0.2770 0.115 Uiso 0.50 1 calc PR
H8A5 H 0.1469 1.1152 0.2956 0.115 Uiso 0.50 1 calc PR
H8A6 H 0.2063 1.0884 0.2505 0.115 Uiso 0.50 1 calc PR
C9A C 0.31276(16) 0.84388(16) 0.38396(12) 0.0561(7) Uani 1 1 d .
H9A1 H 0.2754 0.8439 0.3654 0.084 Uiso 0.50 1 calc PR
H9A2 H 0.3037 0.8313 0.4207 0.084 Uiso 0.50 1 calc PR
H9A3 H 0.3615 0.8070 0.3744 0.084 Uiso 0.50 1 calc PR
H9A4 H 0.3516 0.8109 0.4083 0.084 Uiso 0.50 1 calc PR
H9A5 H 0.3233 0.8235 0.3530 0.084 Uiso 0.50 1 calc PR
H9A6 H 0.2655 0.8478 0.3993 0.084 Uiso 0.50 1 calc PR
C1B C 0.45407(13) 0.83244(13) 0.51484(9) 0.0402(5) Uani 1 1 d .
C2B C 0.40987(15) 0.81191(14) 0.55307(10) 0.0450(6) Uani 1 1 d .
C3B C 0.42067(18) 0.80259(16) 0.60440(11) 0.0569(7) Uani 1 1 d .
H3B H 0.3893 0.7896 0.6293 0.068 Uiso 1 1 calc R
C4B C 0.4763(2) 0.81189(16) 0.62018(11) 0.0619(8) Uani 1 1 d .
C5B C 0.52072(18) 0.83094(16) 0.58299(12) 0.0581(7) Uani 1 1 d .
H5B H 0.5595 0.8369 0.5929 0.070 Uiso 1 1 calc R
C6B C 0.51004(15) 0.84164(14) 0.53134(11) 0.0478(6) Uani 1 1 d .
C7B C 0.34952(17) 0.79965(19) 0.53854(12) 0.0608(8) Uani 1 1 d .
H7B1 H 0.3487 0.8082 0.5013 0.091 Uiso 0.50 1 calc PR
H7B2 H 0.3022 0.8343 0.5516 0.091 Uiso 0.50 1 calc PR
H7B3 H 0.3584 0.7484 0.5532 0.091 Uiso 0.50 1 calc PR
H7B4 H 0.3242 0.7858 0.5695 0.091 Uiso 0.50 1 calc PR
H7B5 H 0.3706 0.7596 0.5191 0.091 Uiso 0.50 1 calc PR
H7B6 H 0.3145 0.8456 0.5176 0.091 Uiso 0.50 1 calc PR
C8B C 0.4875(3) 0.8028(2) 0.67593(14) 0.0968(14) Uani 1 1 d .
H8B1 H 0.5293 0.8113 0.6793 0.145 Uiso 0.50 1 calc PR
H8B2 H 0.4973 0.7524 0.6937 0.145 Uiso 0.50 1 calc PR
H8B3 H 0.4432 0.8390 0.6909 0.145 Uiso 0.50 1 calc PR
H8B4 H 0.4505 0.7905 0.6967 0.145 Uiso 0.50 1 calc PR
H8B5 H 0.4825 0.8494 0.6823 0.145 Uiso 0.50 1 calc PR
H8B6 H 0.5366 0.7627 0.6851 0.145 Uiso 0.50 1 calc PR
C9B C 0.55769(17) 0.86807(18) 0.49275(14) 0.0651(8) Uani 1 1 d .
H9B1 H 0.5441 0.8733 0.4582 0.098 Uiso 0.50 1 calc PR
H9B2 H 0.6094 0.8317 0.4975 0.098 Uiso 0.50 1 calc PR
H9B3 H 0.5502 0.9163 0.4977 0.098 Uiso 0.50 1 calc PR
H9B4 H 0.5917 0.8742 0.5108 0.098 Uiso 0.50 1 calc PR
H9B5 H 0.5264 0.9158 0.4714 0.098 Uiso 0.50 1 calc PR
H9B6 H 0.5856 0.8312 0.4712 0.098 Uiso 0.50 1 calc PR
C1C C 0.97523(13) 0.38537(14) 0.27225(9) 0.0395(5) Uani 1 1 d .
C2C C 1.02714(13) 0.39664(15) 0.29260(10) 0.0446(6) Uani 1 1 d .
C3C C 1.07825(15) 0.34000(17) 0.32733(11) 0.0529(7) Uani 1 1 d .
H3C H 1.1127 0.3490 0.3405 0.064 Uiso 1 1 calc R
C4C C 1.07953(15) 0.27129(17) 0.34282(10) 0.0548(7) Uani 1 1 d .
C5C C 1.02994(16) 0.25895(15) 0.32236(10) 0.0519(7) Uani 1 1 d .
H5C H 1.0312 0.2114 0.3318 0.062 Uiso 1 1 calc R
C6C C 0.97791(14) 0.31475(14) 0.28806(10) 0.0449(6) Uani 1 1 d .
C7C C 1.02825(17) 0.47095(17) 0.27701(13) 0.0599(7) Uani 1 1 d .
H7C1 H 0.9897 0.5045 0.2525 0.090 Uiso 0.50 1 calc PR
H7C2 H 1.0762 0.4638 0.2612 0.090 Uiso 0.50 1 calc PR
H7C3 H 1.0196 0.4926 0.3072 0.090 Uiso 0.50 1 calc PR
H7C4 H 1.0673 0.4695 0.2947 0.090 Uiso 0.50 1 calc PR
H7C5 H 0.9808 0.5102 0.2861 0.090 Uiso 0.50 1 calc PR
H7C6 H 1.0374 0.4814 0.2401 0.090 Uiso 0.50 1 calc PR
C8C C 1.1327(2) 0.2114(2) 0.38291(12) 0.0754(10) Uani 1 1 d .
H8C1 H 1.1257 0.1667 0.3893 0.113 Uiso 0.50 1 calc PR
H8C2 H 1.1234 0.2298 0.4146 0.113 Uiso 0.50 1 calc PR
H8C3 H 1.1833 0.1991 0.3706 0.113 Uiso 0.50 1 calc PR
H8C4 H 1.1625 0.2304 0.3937 0.113 Uiso 0.50 1 calc PR
H8C5 H 1.1648 0.1673 0.3684 0.113 Uiso 0.50 1 calc PR
H8C6 H 1.1049 0.1980 0.4124 0.113 Uiso 0.50 1 calc PR
C9C C 0.92267(19) 0.29919(18) 0.26913(13) 0.0617(8) Uani 1 1 d .
H9C1 H 0.8901 0.3434 0.2455 0.093 Uiso 0.50 1 calc PR
H9C2 H 0.8936 0.2867 0.2981 0.093 Uiso 0.50 1 calc PR
H9C3 H 0.9484 0.2573 0.2514 0.093 Uiso 0.50 1 calc PR
H9C4 H 0.9313 0.2482 0.2845 0.093 Uiso 0.50 1 calc PR
H9C5 H 0.9278 0.3049 0.2319 0.093 Uiso 0.50 1 calc PR
H9C6 H 0.8730 0.3343 0.2786 0.093 Uiso 0.50 1 calc PR
C1D C 0.87352(13) 0.48654(13) 0.15193(9) 0.0398(5) Uani 1 1 d .
C2D C 0.91617(15) 0.50544(15) 0.11155(10) 0.0483(6) Uani 1 1 d .
C3D C 0.90172(18) 0.51293(17) 0.06096(11) 0.0598(8) Uani 1 1 d .
H3D H 0.9318 0.5250 0.0343 0.072 Uiso 1 1 calc R
C4D C 0.84447(18) 0.50312(17) 0.04870(12) 0.0607(8) Uani 1 1 d .
C5D C 0.80211(16) 0.48555(15) 0.08813(12) 0.0559(7) Uani 1 1 d .
H5D H 0.7622 0.4793 0.0805 0.067 Uiso 1 1 calc R
C6D C 0.81601(14) 0.47659(14) 0.13889(11) 0.0460(6) Uani 1 1 d .
C7D C 0.97873(17) 0.5179(2) 0.12244(12) 0.0646(8) Uani 1 1 d .
H7D1 H 0.9818 0.5109 0.1594 0.097 Uiso 0.50 1 calc PR
H7D2 H 0.9699 0.5687 0.1062 0.097 Uiso 0.50 1 calc PR
H7D3 H 1.0249 0.4822 0.1088 0.097 Uiso 0.50 1 calc PR
H7D4 H 1.0026 0.5303 0.0902 0.097 Uiso 0.50 1 calc PR
H7D5 H 1.0145 0.4725 0.1434 0.097 Uiso 0.50 1 calc PR
H7D6 H 0.9595 0.5590 0.1407 0.097 Uiso 0.50 1 calc PR
C8D C 0.8302(3) 0.5106(2) -0.00642(14) 0.0909(13) Uani 1 1 d .
H8D1 H 0.8662 0.5228 -0.0288 0.136 Uiso 0.50 1 calc PR
H8D2 H 0.7806 0.5504 -0.0147 0.136 Uiso 0.50 1 calc PR
H8D3 H 0.8347 0.4636 -0.0114 0.136 Uiso 0.50 1 calc PR
H8D4 H 0.7881 0.5017 -0.0078 0.136 Uiso 0.50 1 calc PR
H8D5 H 0.8737 0.4741 -0.0219 0.136 Uiso 0.50 1 calc PR
H8D6 H 0.8196 0.5609 -0.0252 0.136 Uiso 0.50 1 calc PR
C9D C 0.77006(16) 0.45220(17) 0.17959(13) 0.0593(7) Uani 1 1 d .
H9D1 H 0.7328 0.4483 0.1636 0.089 Uiso 0.50 1 calc PR
H9D2 H 0.7460 0.4888 0.2017 0.089 Uiso 0.50 1 calc PR
H9D3 H 0.8015 0.4037 0.2000 0.089 Uiso 0.50 1 calc PR
H9D4 H 0.7874 0.4456 0.2132 0.089 Uiso 0.50 1 calc PR
H9D5 H 0.7742 0.4050 0.1752 0.089 Uiso 0.50 1 calc PR
H9D6 H 0.7186 0.4902 0.1768 0.089 Uiso 0.50 1 calc PR
Zn3 Zn 0.541771(14) 0.977893(15) 0.159501(10) 0.03679(7) Uani 1 1 d .
Zn4 Zn 1.152572(14) 0.628024(15) 0.170243(10) 0.03663(7) Uani 1 1 d .
N21 N 0.65175(10) 0.91645(11) 0.16772(8) 0.0382(4) Uani 1 1 d .
N22 N 1.04084(10) 0.68751(11) 0.16459(8) 0.0417(5) Uani 1 1 d .
C21 C 0.68273(13) 0.84134(14) 0.18365(9) 0.0400(5) Uani 1 1 d .
H21 H 0.6509 0.8192 0.1946 0.048 Uiso 1 1 calc R
C22 C 0.75619(13) 0.79585(13) 0.18500(9) 0.0382(5) Uani 1 1 d .
H22 H 0.7736 0.7439 0.1972 0.046 Uiso 1 1 calc R
C23 C 0.80769(12) 0.82456(13) 0.16839(9) 0.0340(5) Uani 1 1 d .
C24 C 0.77427(13) 0.90327(14) 0.15328(10) 0.0420(5) Uani 1 1 d .
H24 H 0.8045 0.9274 0.1429 0.050 Uiso 1 1 calc R
C25 C 0.69980(13) 0.94523(14) 0.15329(10) 0.0421(5) Uani 1 1 d .
H25 H 0.6805 0.9977 0.1426 0.051 Uiso 1 1 calc R
C26 C 0.88490(12) 0.77839(13) 0.16688(9) 0.0346(5) Uani 1 1 d .
C27 C 0.93510(13) 0.80641(14) 0.14355(10) 0.0454(6) Uani 1 1 d .
H27 H 0.9168 0.8576 0.1280 0.054 Uiso 1 1 calc R
C28 C 1.00894(13) 0.76109(15) 0.14311(11) 0.0475(6) Uani 1 1 d .
H28 H 1.0400 0.7824 0.1267 0.057 Uiso 1 1 calc R
C29 C 0.91934(12) 0.70065(13) 0.18760(9) 0.0388(5) Uani 1 1 d .
H29 H 0.8898 0.6770 0.2027 0.047 Uiso 1 1 calc R
C30 C 0.99381(13) 0.65947(14) 0.18618(10) 0.0418(5) Uani 1 1 d .
H30 H 1.0140 0.6080 0.2012 0.050 Uiso 1 1 calc R
C1E C 0.49306(12) 0.91216(13) 0.17705(9) 0.0375(5) Uani 1 1 d .
C2E C 0.44583(12) 0.91767(14) 0.22052(9) 0.0404(5) Uani 1 1 d .
C3E C 0.40407(14) 0.87945(15) 0.23181(11) 0.0497(6) Uani 1 1 d .
H3E H 0.3732 0.8840 0.2617 0.060 Uiso 1 1 calc R
C4E C 0.40683(15) 0.83472(15) 0.20011(12) 0.0531(7) Uani 1 1 d .
C5E C 0.45318(15) 0.82829(15) 0.15728(12) 0.0525(7) Uani 1 1 d .
H5E H 0.4560 0.7977 0.1352 0.063 Uiso 1 1 calc R
C6E C 0.49597(14) 0.86593(14) 0.14576(10) 0.0437(6) Uani 1 1 d .
C7E C 0.43959(15) 0.96644(16) 0.25584(10) 0.0497(6) Uani 1 1 d .
H7E1 H 0.4718 0.9897 0.2431 0.075 Uiso 0.50 1 calc PR
H7E2 H 0.4542 0.9362 0.2900 0.075 Uiso 0.50 1 calc PR
H7E3 H 0.3887 1.0052 0.2574 0.075 Uiso 0.50 1 calc PR
H7E4 H 0.4046 0.9643 0.2839 0.075 Uiso 0.50 1 calc PR
H7E5 H 0.4223 1.0179 0.2370 0.075 Uiso 0.50 1 calc PR
H7E6 H 0.4878 0.9489 0.2696 0.075 Uiso 0.50 1 calc PR
C8E C 0.3615(2) 0.7933(2) 0.21254(16) 0.0761(10) Uani 1 1 d .
H8E1 H 0.3326 0.8043 0.2441 0.114 Uiso 0.50 1 calc PR
H8E2 H 0.3941 0.7397 0.2169 0.114 Uiso 0.50 1 calc PR
H8E3 H 0.3284 0.8089 0.1846 0.114 Uiso 0.50 1 calc PR
H8E4 H 0.3708 0.7643 0.1863 0.114 Uiso 0.50 1 calc PR
H8E5 H 0.3093 0.8289 0.2135 0.114 Uiso 0.50 1 calc PR
H8E6 H 0.3750 0.7597 0.2458 0.114 Uiso 0.50 1 calc PR
C9E C 0.54395(17) 0.85870(17) 0.09755(11) 0.0569(7) Uani 1 1 d .
H9E1 H 0.5705 0.8879 0.0949 0.085 Uiso 0.50 1 calc PR
H9E2 H 0.5132 0.8772 0.0679 0.085 Uiso 0.50 1 calc PR
H9E3 H 0.5792 0.8063 0.0987 0.085 Uiso 0.50 1 calc PR
H9E4 H 0.5381 0.8264 0.0794 0.085 Uiso 0.50 1 calc PR
H9E5 H 0.5954 0.8370 0.1064 0.085 Uiso 0.50 1 calc PR
H9E6 H 0.5294 0.9080 0.0756 0.085 Uiso 0.50 1 calc PR
C1F C 0.50231(12) 1.08728(14) 0.13673(10) 0.0404(5) Uani 1 1 d .
C2F C 0.47921(13) 1.12174(14) 0.08644(10) 0.0452(6) Uani 1 1 d .
C3F C 0.43826(16) 1.19928(17) 0.07299(14) 0.0608(8) Uani 1 1 d .
H3F H 0.4231 1.2213 0.0389 0.073 Uiso 1 1 calc R
C4F C 0.41939(17) 1.24450(17) 0.10787(17) 0.0706(10) Uani 1 1 d .
C5F C 0.44419(18) 1.21134(19) 0.15626(16) 0.0679(9) Uani 1 1 d .
H5F H 0.4329 1.2417 0.1806 0.082 Uiso 1 1 calc R
C6F C 0.48525(15) 1.13482(17) 0.17105(11) 0.0511(7) Uani 1 1 d .
C7F C 0.4986(2) 1.07644(19) 0.04614(12) 0.0683(9) Uani 1 1 d .
H7F1 H 0.5268 1.0236 0.0611 0.102 Uiso 0.50 1 calc PR
H7F2 H 0.5282 1.0915 0.0188 0.102 Uiso 0.50 1 calc PR
H7F3 H 0.4536 1.0846 0.0321 0.102 Uiso 0.50 1 calc PR
H7F4 H 0.4789 1.1096 0.0136 0.102 Uiso 0.50 1 calc PR
H7F5 H 0.4776 1.0416 0.0559 0.102 Uiso 0.50 1 calc PR
H7F6 H 0.5522 1.0485 0.0426 0.102 Uiso 0.50 1 calc PR
C8F C 0.3734(2) 1.3277(2) 0.0924(2) 0.1196(19) Uani 1 1 d .
H8F1 H 0.3614 1.3404 0.0564 0.179 Uiso 0.50 1 calc PR
H8F2 H 0.4010 1.3530 0.0973 0.179 Uiso 0.50 1 calc PR
H8F3 H 0.3279 1.3437 0.1133 0.179 Uiso 0.50 1 calc PR
H8F4 H 0.3655 1.3509 0.1217 0.179 Uiso 0.50 1 calc PR
H8F5 H 0.3259 1.3384 0.0807 0.179 Uiso 0.50 1 calc PR
H8F6 H 0.3989 1.3477 0.0647 0.179 Uiso 0.50 1 calc PR
C9F C 0.5114(2) 1.1028(2) 0.22505(13) 0.0774(10) Uani 1 1 d .
H9F1 H 0.5399 1.0486 0.2297 0.116 Uiso 0.50 1 calc PR
H9F2 H 0.4690 1.1155 0.2489 0.116 Uiso 0.50 1 calc PR
H9F3 H 0.5424 1.1236 0.2316 0.116 Uiso 0.50 1 calc PR
H9F4 H 0.4943 1.1432 0.2438 0.116 Uiso 0.50 1 calc PR
H9F5 H 0.5652 1.0763 0.2245 0.116 Uiso 0.50 1 calc PR
H9F6 H 0.4918 1.0682 0.2419 0.116 Uiso 0.50 1 calc PR
C1G C 1.19588(12) 0.69572(13) 0.13565(9) 0.0379(5) Uani 1 1 d .
C2G C 1.18588(13) 0.75637(14) 0.15567(10) 0.0419(5) Uani 1 1 d .
C3G C 1.21823(14) 0.80157(14) 0.13166(11) 0.0465(6) Uani 1 1 d .
H3G H 1.2096 0.8428 0.1456 0.056 Uiso 1 1 calc R
C4G C 1.26277(14) 0.78820(15) 0.08799(10) 0.0466(6) Uani 1 1 d .
C5G C 1.27332(15) 0.72851(15) 0.06798(9) 0.0457(6) Uani 1 1 d .
H5G H 1.3036 0.7181 0.0382 0.055 Uiso 1 1 calc R
C6G C 1.24028(14) 0.68347(14) 0.09078(9) 0.0415(5) Uani 1 1 d .
C7G C 1.14120(16) 0.77325(16) 0.20443(12) 0.0564(7) Uani 1 1 d .
H7G1 H 1.1219 0.7373 0.2172 0.085 Uiso 0.50 1 calc PR
H7G2 H 1.1003 0.8236 0.1977 0.085 Uiso 0.50 1 calc PR
H7G3 H 1.1724 0.7698 0.2300 0.085 Uiso 0.50 1 calc PR
H7G4 H 1.1412 0.8165 0.2128 0.085 Uiso 0.50 1 calc PR
H7G5 H 1.1628 0.7302 0.2322 0.085 Uiso 0.50 1 calc PR
H7G6 H 1.0907 0.7840 0.1999 0.085 Uiso 0.50 1 calc PR
C8G C 1.29854(19) 0.83714(19) 0.06268(13) 0.0649(8) Uani 1 1 d .
H8G1 H 1.2850 0.8764 0.0819 0.097 Uiso 0.50 1 calc PR
H8G2 H 1.2818 0.8598 0.0277 0.097 Uiso 0.50 1 calc PR
H8G3 H 1.3520 0.8070 0.0621 0.097 Uiso 0.50 1 calc PR
H8G4 H 1.3275 0.8191 0.0326 0.097 Uiso 0.50 1 calc PR
H8G5 H 1.3307 0.8356 0.0867 0.097 Uiso 0.50 1 calc PR
H8G6 H 1.2605 0.8884 0.0524 0.097 Uiso 0.50 1 calc PR
C9G C 1.25238(17) 0.62012(17) 0.06670(10) 0.0542(7) Uani 1 1 d .
H9G1 H 1.2843 0.6191 0.0361 0.081 Uiso 0.50 1 calc PR
H9G2 H 1.2051 0.6272 0.0573 0.081 Uiso 0.50 1 calc PR
H9G3 H 1.2757 0.5730 0.0911 0.081 Uiso 0.50 1 calc PR
H9G4 H 1.2257 0.5938 0.0869 0.081 Uiso 0.50 1 calc PR
H9G5 H 1.3049 0.5856 0.0657 0.081 Uiso 0.50 1 calc PR
H9G6 H 1.2343 0.6399 0.0319 0.081 Uiso 0.50 1 calc PR
C1H C 1.18600(12) 0.52382(13) 0.20948(9) 0.0368(5) Uani 1 1 d .
C2H C 1.19928(13) 0.46540(14) 0.18586(9) 0.0401(5) Uani 1 1 d .
C3H C 1.23045(15) 0.39170(15) 0.21234(11) 0.0495(6) Uani 1 1 d .
H3H H 1.2393 0.3533 0.1952 0.059 Uiso 1 1 calc R
C4H C 1.24884(15) 0.37300(16) 0.26279(11) 0.0511(7) Uani 1 1 d .
C5H C 1.23401(15) 0.43038(17) 0.28681(10) 0.0522(7) Uani 1 1 d .
H5H H 1.2449 0.4191 0.3218 0.063 Uiso 1 1 calc R
C6H C 1.20352(14) 0.50421(15) 0.26101(9) 0.0442(6) Uani 1 1 d .
C7H C 1.17945(17) 0.48125(16) 0.13107(10) 0.0531(7) Uani 1 1 d .
H7H1 H 1.1584 0.5349 0.1175 0.080 Uiso 0.50 1 calc PR
H7H2 H 1.1435 0.4639 0.1293 0.080 Uiso 0.50 1 calc PR
H7H3 H 1.2237 0.4552 0.1109 0.080 Uiso 0.50 1 calc PR
H7H4 H 1.1920 0.4344 0.1210 0.080 Uiso 0.50 1 calc PR
H7H5 H 1.2069 0.5055 0.1091 0.080 Uiso 0.50 1 calc PR
H7H6 H 1.1267 0.5141 0.1276 0.080 Uiso 0.50 1 calc PR
C8H C 1.2825(2) 0.29233(18) 0.29116(14) 0.0744(10) Uani 1 1 d .
H8H1 H 1.2889 0.2600 0.2679 0.112 Uiso 0.50 1 calc PR
H8H2 H 1.2499 0.2864 0.3199 0.112 Uiso 0.50 1 calc PR
H8H3 H 1.3303 0.2787 0.3038 0.112 Uiso 0.50 1 calc PR
H8H4 H 1.2905 0.2901 0.3265 0.112 Uiso 0.50 1 calc PR
H8H5 H 1.3295 0.2637 0.2745 0.112 Uiso 0.50 1 calc PR
H8H6 H 1.2491 0.2713 0.2906 0.112 Uiso 0.50 1 calc PR
C9H C 1.1881(2) 0.56468(19) 0.28978(11) 0.0676(9) Uani 1 1 d .
H9H1 H 1.1668 0.6133 0.2667 0.101 Uiso 0.50 1 calc PR
H9H2 H 1.2340 0.5560 0.3028 0.101 Uiso 0.50 1 calc PR
H9H3 H 1.1535 0.5637 0.3184 0.101 Uiso 0.50 1 calc PR
H9H4 H 1.2027 0.5420 0.3252 0.101 Uiso 0.50 1 calc PR
H9H5 H 1.1355 0.5994 0.2891 0.101 Uiso 0.50 1 calc PR
H9H6 H 1.2161 0.5916 0.2736 0.101 Uiso 0.50 1 calc PR
Zn5 Zn 0.773376(14) 0.165879(14) 0.127512(10) 0.03310(6) Uani 1 1 d .
N31 N 0.85459(10) 0.10212(11) 0.08234(7) 0.0359(4) Uani 1 1 d .
C31 C 0.91597(12) 0.03921(13) 0.10056(9) 0.0376(5) Uani 1 1 d .
H31 H 0.9200 0.0228 0.1365 0.045 Uiso 1 1 calc R
C32 C 0.97205(12) -0.00165(12) 0.07038(8) 0.0339(5) Uani 1 1 d .
H32 H 1.0127 -0.0454 0.0859 0.041 Uiso 1 1 calc R
C33 C 0.97091(11) 0.01981(11) 0.01631(8) 0.0293(4) Uani 1 1 d .
C34 C 0.90604(12) 0.08573(12) -0.00207(9) 0.0340(5) Uani 1 1 d .
H34 H 0.9004 0.1040 -0.0378 0.041 Uiso 1 1 calc R
C35 C 0.85213(12) 0.12286(12) 0.03067(8) 0.0343(5) Uani 1 1 d .
H35 H 0.8100 0.1661 0.0164 0.041 Uiso 1 1 calc R
C1I C 0.79786(12) 0.13824(12) 0.20081(9) 0.0369(5) Uani 1 1 d .
C2I C 0.85221(14) 0.14988(13) 0.21755(10) 0.0426(5) Uani 1 1 d .
C3I C 0.86447(16) 0.13586(15) 0.26942(11) 0.0541(7) Uani 1 1 d .
H3I H 0.9022 0.1432 0.2796 0.065 Uiso 1 1 calc R
C4I C 0.82305(18) 0.11167(17) 0.30622(11) 0.0599(8) Uani 1 1 d .
C5I C 0.76922(17) 0.10043(17) 0.29024(11) 0.0573(7) Uani 1 1 d .
H5I H 0.7401 0.0838 0.3150 0.069 Uiso 1 1 calc R
C6I C 0.75669(14) 0.11300(14) 0.23866(10) 0.0440(6) Uani 1 1 d .
C7I C 0.89579(16) 0.18128(18) 0.17927(12) 0.0574(7) Uani 1 1 d .
H7I1 H 0.8810 0.1882 0.1447 0.086 Uiso 0.50 1 calc PR
H7I2 H 0.9482 0.1467 0.1824 0.086 Uiso 0.50 1 calc PR
H7I3 H 0.8864 0.2293 0.1858 0.086 Uiso 0.50 1 calc PR
H7I4 H 0.9295 0.1879 0.1972 0.086 Uiso 0.50 1 calc PR
H7I5 H 0.8622 0.2294 0.1596 0.086 Uiso 0.50 1 calc PR
H7I6 H 0.9240 0.1468 0.1562 0.086 Uiso 0.50 1 calc PR
C8I C 0.8354(3) 0.0993(3) 0.36267(13) 0.0979(14) Uani 1 1 d .
H8I1 H 0.8753 0.1102 0.3666 0.147 Uiso 0.50 1 calc PR
H8I2 H 0.8484 0.0474 0.3787 0.147 Uiso 0.50 1 calc PR
H8I3 H 0.7903 0.1323 0.3791 0.147 Uiso 0.50 1 calc PR
H8I4 H 0.8007 0.0830 0.3830 0.147 Uiso 0.50 1 calc PR
H8I5 H 0.8276 0.1459 0.3708 0.147 Uiso 0.50 1 calc PR
H8I6 H 0.8857 0.0610 0.3705 0.147 Uiso 0.50 1 calc PR
C9I C 0.69702(16) 0.09955(18) 0.22371(11) 0.0577(7) Uani 1 1 d .
H9I1 H 0.6946 0.1109 0.1865 0.086 Uiso 0.50 1 calc PR
H9I2 H 0.6497 0.1317 0.2384 0.086 Uiso 0.50 1 calc PR
H9I3 H 0.7081 0.0474 0.2366 0.086 Uiso 0.50 1 calc PR
H9I4 H 0.6737 0.0824 0.2545 0.086 Uiso 0.50 1 calc PR
H9I5 H 0.7185 0.0616 0.2026 0.086 Uiso 0.50 1 calc PR
H9I6 H 0.6602 0.1459 0.2043 0.086 Uiso 0.50 1 calc PR
C1J C 0.68886(12) 0.24216(12) 0.08550(8) 0.0336(5) Uani 1 1 d .
C2J C 0.63750(13) 0.22478(12) 0.07071(9) 0.0357(5) Uani 1 1 d .
C3J C 0.57514(14) 0.27989(14) 0.04460(10) 0.0446(6) Uani 1 1 d .
H3J H 0.5415 0.2665 0.0349 0.054 Uiso 1 1 calc R
C4J C 0.56110(15) 0.35380(14) 0.03253(11) 0.0492(6) Uani 1 1 d .
C5J C 0.61203(14) 0.37153(13) 0.04621(10) 0.0442(6) Uani 1 1 d .
H5J H 0.6036 0.4218 0.0379 0.053 Uiso 1 1 calc R
C6J C 0.67518(13) 0.31736(13) 0.07186(9) 0.0368(5) Uani 1 1 d .
C7J C 0.64817(14) 0.14594(13) 0.08311(10) 0.0442(6) Uani 1 1 d .
H7J1 H 0.6938 0.1134 0.1014 0.066 Uiso 0.50 1 calc PR
H7J2 H 0.6510 0.1295 0.0514 0.066 Uiso 0.50 1 calc PR
H7J3 H 0.6067 0.1436 0.1045 0.066 Uiso 0.50 1 calc PR
H7J4 H 0.6072 0.1443 0.0702 0.066 Uiso 0.50 1 calc PR
H7J5 H 0.6500 0.1282 0.1201 0.066 Uiso 0.50 1 calc PR
H7J6 H 0.6943 0.1141 0.0671 0.066 Uiso 0.50 1 calc PR
C8J C 0.49311(19) 0.41339(18) 0.00445(16) 0.0773(11) Uani 1 1 d .
H8J1 H 0.4638 0.3908 -0.0021 0.116 Uiso 0.50 1 calc PR
H8J2 H 0.5076 0.4370 -0.0280 0.116 Uiso 0.50 1 calc PR
H8J3 H 0.4639 0.4509 0.0253 0.116 Uiso 0.50 1 calc PR
H8J4 H 0.4931 0.4617 -0.0011 0.116 Uiso 0.50 1 calc PR
H8J5 H 0.4493 0.4155 0.0248 0.116 Uiso 0.50 1 calc PR
H8J6 H 0.4929 0.4016 -0.0285 0.116 Uiso 0.50 1 calc PR
C9J C 0.72987(16) 0.33929(15) 0.08404(11) 0.0486(6) Uani 1 1 d .
H9J1 H 0.7708 0.2953 0.1020 0.073 Uiso 0.50 1 calc PR
H9J2 H 0.7060 0.3765 0.1057 0.073 Uiso 0.50 1 calc PR
H9J3 H 0.7484 0.3604 0.0523 0.073 Uiso 0.50 1 calc PR
H9J4 H 0.7127 0.3928 0.0714 0.073 Uiso 0.50 1 calc PR
H9J5 H 0.7775 0.3116 0.0676 0.073 Uiso 0.50 1 calc PR
H9J6 H 0.7351 0.3277 0.1210 0.073 Uiso 0.50 1 calc PR
Zn6 Zn 0.196384(15) 0.677575(18) 0.480846(11) 0.04537(8) Uani 1 1 d .
N41 N 0.30626(11) 0.61768(13) 0.49124(8) 0.0448(5) Uani 1 1 d .
C41 C 0.35556(14) 0.64409(16) 0.47426(10) 0.0471(6) Uani 1 1 d .
H41 H 0.3374 0.6954 0.4591 0.057 Uiso 1 1 calc R
C42 C 0.43007(13) 0.60130(15) 0.47756(10) 0.0448(6) Uani 1 1 d .
H42 H 0.4613 0.6239 0.4654 0.054 Uiso 1 1 calc R
C43 C 0.46164(12) 0.52381(14) 0.49876(9) 0.0378(5) Uani 1 1 d .
C44 C 0.40873(13) 0.49740(16) 0.51741(10) 0.0447(6) Uani 1 1 d .
H44 H 0.4247 0.4465 0.5331 0.054 Uiso 1 1 calc R
C45 C 0.33532(14) 0.54443(17) 0.51296(10) 0.0488(6) Uani 1 1 d .
H45 H 0.3023 0.5243 0.5261 0.059 Uiso 1 1 calc R
C1K C 0.16083(13) 0.78461(16) 0.44724(12) 0.0502(6) Uani 1 1 d .
C2K C 0.14398(15) 0.80955(16) 0.39539(12) 0.0529(7) Uani 1 1 d .
C3K C 0.11204(17) 0.88505(19) 0.37271(16) 0.0701(9) Uani 1 1 d .
H3K H 0.1022 0.8994 0.3374 0.084 Uiso 1 1 calc R
C4K C 0.09450(18) 0.9392(2) 0.4004(2) 0.0836(12) Uani 1 1 d .
C5K C 0.1111(2) 0.9159(2) 0.4509(2) 0.0866(13) Uani 1 1 d .
H5K H 0.0997 0.9523 0.4706 0.104 Uiso 1 1 calc R
C6K C 0.14403(17) 0.8407(2) 0.47468(15) 0.0706(10) Uani 1 1 d .
C7K C 0.1611(2) 0.7536(2) 0.36299(12) 0.0710(9) Uani 1 1 d .
H7K1 H 0.1830 0.7034 0.3840 0.106 Uiso 0.50 1 calc PR
H7K2 H 0.1958 0.7579 0.3353 0.106 Uiso 0.50 1 calc PR
H7K3 H 0.1158 0.7632 0.3486 0.106 Uiso 0.50 1 calc PR
H7K4 H 0.1468 0.7796 0.3279 0.106 Uiso 0.50 1 calc PR
H7K5 H 0.1339 0.7251 0.3766 0.106 Uiso 0.50 1 calc PR
H7K6 H 0.2139 0.7198 0.3633 0.106 Uiso 0.50 1 calc PR
C8K C 0.0599(2) 1.0215(2) 0.3752(3) 0.131(2) Uani 1 1 d .
H8K1 H 0.0516 1.0271 0.3393 0.196 Uiso 0.50 1 calc PR
H8K2 H 0.0929 1.0422 0.3775 0.196 Uiso 0.50 1 calc PR
H8K3 H 0.0130 1.0482 0.3927 0.196 Uiso 0.50 1 calc PR
H8K4 H 0.0534 1.0513 0.4004 0.196 Uiso 0.50 1 calc PR
H8K5 H 0.0120 1.0361 0.3621 0.196 Uiso 0.50 1 calc PR
H8K6 H 0.0920 1.0301 0.3470 0.196 Uiso 0.50 1 calc PR
C9K C 0.1614(3) 0.8194(3) 0.53069(18) 0.1099(17) Uani 1 1 d .
H9K1 H 0.1836 0.7651 0.5416 0.165 Uiso 0.50 1 calc PR
H9K2 H 0.1160 0.8422 0.5508 0.165 Uiso 0.50 1 calc PR
H9K3 H 0.1958 0.8370 0.5359 0.165 Uiso 0.50 1 calc PR
H9K4 H 0.1467 0.8644 0.5439 0.165 Uiso 0.50 1 calc PR
H9K5 H 0.2142 0.7874 0.5347 0.165 Uiso 0.50 1 calc PR
H9K6 H 0.1345 0.7926 0.5496 0.165 Uiso 0.50 1 calc PR
C1L C 0.15317(13) 0.60787(17) 0.50876(10) 0.0511(7) Uani 1 1 d .
C2L C 0.11038(14) 0.6154(2) 0.55468(11) 0.0644(9) Uani 1 1 d .
C3L C 0.07374(16) 0.5724(3) 0.57299(14) 0.0843(14) Uani 1 1 d .
H3L H 0.0445 0.5796 0.6035 0.101 Uiso 1 1 calc R
C4L C 0.07896(19) 0.5202(3) 0.54804(18) 0.0887(14) Uani 1 1 d .
C5L C 0.12211(17) 0.51061(19) 0.50376(15) 0.0727(10) Uani 1 1 d .
H5L H 0.1270 0.4739 0.4864 0.087 Uiso 1 1 calc R
C6L C 0.15856(14) 0.55315(16) 0.48403(11) 0.0529(7) Uani 1 1 d .
C7L C 0.10419(19) 0.6702(3) 0.58430(12) 0.0894(13) Uani 1 1 d .
H7L1 H 0.1329 0.6958 0.5667 0.134 Uiso 0.50 1 calc PR
H7L2 H 0.1230 0.6441 0.6185 0.134 Uiso 0.50 1 calc PR
H7L3 H 0.0526 0.7068 0.5871 0.134 Uiso 0.50 1 calc PR
H7L4 H 0.0728 0.6687 0.6148 0.134 Uiso 0.50 1 calc PR
H7L5 H 0.0827 0.7203 0.5631 0.134 Uiso 0.50 1 calc PR
H7L6 H 0.1531 0.6577 0.5944 0.134 Uiso 0.50 1 calc PR
C8L C 0.0390(2) 0.4736(3) 0.5692(2) 0.136(2) Uani 1 1 d .
H8L1 H 0.0487 0.4394 0.5466 0.204 Uiso 0.50 1 calc PR
H8L2 H -0.0139 0.5064 0.5712 0.204 Uiso 0.50 1 calc PR
H8L3 H 0.0564 0.4451 0.6033 0.204 Uiso 0.50 1 calc PR
H8L4 H 0.0121 0.4879 0.6008 0.204 Uiso 0.50 1 calc PR
H8L5 H 0.0747 0.4208 0.5761 0.204 Uiso 0.50 1 calc PR
H8L6 H 0.0044 0.4822 0.5441 0.204 Uiso 0.50 1 calc PR
C9L C 0.20292(17) 0.54164(18) 0.43477(12) 0.0605(7) Uani 1 1 d .
H9L1 H 0.2249 0.5757 0.4259 0.091 Uiso 0.50 1 calc PR
H9L2 H 0.1709 0.5515 0.4075 0.091 Uiso 0.50 1 calc PR
H9L3 H 0.2419 0.4902 0.4388 0.091 Uiso 0.50 1 calc PR
H9L4 H 0.2002 0.5026 0.4223 0.091 Uiso 0.50 1 calc PR
H9L5 H 0.2542 0.5268 0.4407 0.091 Uiso 0.50 1 calc PR
H9L6 H 0.1832 0.5881 0.4094 0.091 Uiso 0.50 1 calc PR
K1 K 0.15543(3) 0.16805(3) 0.074046(19) 0.03590(11) Uani 1 1 d .
O11 O 0.19096(10) 0.20827(11) 0.15521(7) 0.0517(4) Uani 1 1 d .
O12 O 0.05259(10) 0.29317(10) 0.11173(7) 0.0517(4) Uani 1 1 d .
O13 O 0.00845(10) 0.23332(11) 0.04629(8) 0.0551(5) Uani 1 1 d .
O14 O 0.11789(11) 0.12776(10) -0.00651(8) 0.0536(5) Uani 1 1 d .
O15 O 0.25708(12) 0.04072(11) 0.03811(8) 0.0615(5) Uani 1 1 d .
O16 O 0.29935(10) 0.10470(12) 0.10234(7) 0.0596(5) Uani 1 1 d .
C101 C 0.1408(2) 0.28079(18) 0.16451(13) 0.0662(9) Uani 1 1 d .
H10A H 0.1493 0.3190 0.1387 0.079 Uiso 1 1 calc R
H10B H 0.1487 0.2851 0.1986 0.079 Uiso 1 1 calc R
C102 C 0.06548(19) 0.29274(18) 0.16184(12) 0.0652(8) Uani 1 1 d .
H10C H 0.0582 0.2526 0.1861 0.078 Uiso 1 1 calc R
H10D H 0.0303 0.3408 0.1714 0.078 Uiso 1 1 calc R
C103 C -0.02168(15) 0.30944(17) 0.10629(14) 0.0631(8) Uani 1 1 d .
H10E H -0.0554 0.3593 0.1137 0.076 Uiso 1 1 calc R
H10F H -0.0334 0.2724 0.1309 0.076 Uiso 1 1 calc R
C104 C -0.03198(16) 0.30738(17) 0.05365(14) 0.0651(8) Uani 1 1 d .
H10G H -0.0847 0.3257 0.0483 0.078 Uiso 1 1 calc R
H10H H -0.0147 0.3399 0.0288 0.078 Uiso 1 1 calc R
C105 C -0.00233(17) 0.22409(19) -0.00192(13) 0.0619(8) Uani 1 1 d .
H10I H 0.0123 0.2559 -0.0297 0.074 Uiso 1 1 calc R
H10J H -0.0548 0.2390 -0.0054 0.074 Uiso 1 1 calc R
C106 C 0.04306(18) 0.14464(18) -0.00553(13) 0.0617(8) Uani 1 1 d .
H10K H 0.0321 0.1124 0.0242 0.074 Uiso 1 1 calc R
H10L H 0.0319 0.1357 -0.0369 0.074 Uiso 1 1 calc R
C107 C 0.1662(2) 0.05329(16) -0.01213(13) 0.0651(9) Uani 1 1 d .
H10M H 0.1574 0.0452 -0.0447 0.078 Uiso 1 1 calc R
H10N H 0.1570 0.0180 0.0161 0.078 Uiso 1 1 calc R
C108 C 0.2431(2) 0.04013(18) -0.01153(13) 0.0682(9) Uani 1 1 d .
H10O H 0.2773 -0.0085 -0.0207 0.082 Uiso 1 1 calc R
H10P H 0.2505 0.0796 -0.0366 0.082 Uiso 1 1 calc R
C109 C 0.33101(17) 0.0268(2) 0.04258(14) 0.0791(11) Uani 1 1 d .
H10Q H 0.3412 0.0645 0.0176 0.095 Uiso 1 1 calc R
H10R H 0.3657 -0.0229 0.0353 0.095 Uiso 1 1 calc R
C110 C 0.34124(18) 0.0301(2) 0.09534(14) 0.0810(11) Uani 1 1 d .
H11A H 0.3249 -0.0029 0.1206 0.097 Uiso 1 1 calc R
H11B H 0.3938 0.0128 0.1004 0.097 Uiso 1 1 calc R
C111 C 0.31169(16) 0.1129(2) 0.15076(11) 0.0654(9) Uani 1 1 d .
H11C H 0.3640 0.0998 0.1529 0.078 Uiso 1 1 calc R
H11D H 0.2998 0.0789 0.1784 0.078 Uiso 1 1 calc R
C112 C 0.26490(18) 0.1909(2) 0.15692(12) 0.0657(9) Uani 1 1 d .
H11E H 0.2743 0.1972 0.1899 0.079 Uiso 1 1 calc R
H11F H 0.2768 0.2249 0.1293 0.079 Uiso 1 1 calc R
K2 K 0.52380(3) 0.47742(3) 0.263098(19) 0.03571(11) Uani 1 1 d .
O21 O 0.66300(10) 0.40296(10) 0.30597(7) 0.0500(4) Uani 1 1 d .
O22 O 0.55406(11) 0.52980(10) 0.33954(7) 0.0505(4) Uani 1 1 d .
O23 O 0.42178(10) 0.61484(10) 0.28671(7) 0.0478(4) Uani 1 1 d .
O24 O 0.38198(9) 0.54096(10) 0.22840(7) 0.0450(4) Uani 1 1 d .
O25 O 0.49044(10) 0.42083(10) 0.19039(7) 0.0491(4) Uani 1 1 d .
O26 O 0.61771(10) 0.33320(10) 0.24882(7) 0.0505(4) Uani 1 1 d .
C201 C 0.66946(17) 0.42326(17) 0.35096(12) 0.0572(7) Uani 1 1 d .
H20A H 0.7219 0.4045 0.3575 0.069 Uiso 1 1 calc R
H20B H 0.6475 0.4011 0.3806 0.069 Uiso 1 1 calc R
C202 C 0.63051(16) 0.50600(17) 0.34374(11) 0.0546(7) Uani 1 1 d .
H20C H 0.6383 0.5218 0.3732 0.066 Uiso 1 1 calc R
H20D H 0.6496 0.5284 0.3125 0.066 Uiso 1 1 calc R
C203 C 0.51033(18) 0.60701(16) 0.33801(12) 0.0584(7) Uani 1 1 d .
H20E H 0.5248 0.6358 0.3079 0.070 Uiso 1 1 calc R
H20F H 0.5173 0.6201 0.3690 0.070 Uiso 1 1 calc R
C204 C 0.43182(18) 0.62509(17) 0.33501(12) 0.0596(8) Uani 1 1 d .
H20G H 0.4190 0.5921 0.3629 0.072 Uiso 1 1 calc R
H20H H 0.3995 0.6772 0.3386 0.072 Uiso 1 1 calc R
C205 C 0.34896(15) 0.62876(16) 0.28137(12) 0.0559(7) Uani 1 1 d .
H20I H 0.3143 0.6803 0.2853 0.067 Uiso 1 1 calc R
H20J H 0.3367 0.5942 0.3082 0.067 Uiso 1 1 calc R
C206 C 0.34188(16) 0.61828(16) 0.22994(12) 0.0556(7) Uani 1 1 d .
H20K H 0.2895 0.6367 0.2234 0.067 Uiso 1 1 calc R
H20L H 0.3615 0.6469 0.2033 0.067 Uiso 1 1 calc R
C207 C 0.37420(16) 0.52639(17) 0.18143(11) 0.0536(7) Uani 1 1 d .
H20M H 0.3940 0.5526 0.1529 0.064 Uiso 1 1 calc R
H20N H 0.3217 0.5445 0.1757 0.064 Uiso 1 1 calc R
C208 C 0.41506(16) 0.44490(18) 0.18363(11) 0.0560(7) Uani 1 1 d .
H20O H 0.3955 0.4187 0.2124 0.067 Uiso 1 1 calc R
H20P H 0.4091 0.4333 0.1516 0.067 Uiso 1 1 calc R
C209 C 0.53488(19) 0.34361(16) 0.19077(12) 0.0620(8) Uani 1 1 d .
H20Q H 0.5317 0.3323 0.1579 0.074 Uiso 1 1 calc R
H20R H 0.5176 0.3139 0.2184 0.074 Uiso 1 1 calc R
C210 C 0.61232(19) 0.32446(18) 0.19907(12) 0.0672(9) Uani 1 1 d .
H21A H 0.6452 0.2724 0.1955 0.081 Uiso 1 1 calc R
H21B H 0.6278 0.3574 0.1731 0.081 Uiso 1 1 calc R
C211 C 0.69224(16) 0.30956(18) 0.25896(14) 0.0649(8) Uani 1 1 d .
H21C H 0.7131 0.3365 0.2318 0.078 Uiso 1 1 calc R
H21D H 0.7215 0.2556 0.2593 0.078 Uiso 1 1 calc R
C212 C 0.69603(16) 0.32490(16) 0.30942(14) 0.0633(8) Uani 1 1 d .
H21E H 0.6700 0.3030 0.3360 0.076 Uiso 1 1 calc R
H21F H 0.7479 0.3021 0.3190 0.076 Uiso 1 1 calc R
K3 K 0.18288(3) 0.15639(3) 0.59816(2) 0.03794(11) Uani 1 1 d .
O31 O 0.32988(10) 0.08285(10) 0.62392(8) 0.0505(4) Uani 1 1 d .
O32 O 0.27593(10) 0.02770(10) 0.55996(7) 0.0505(4) Uani 1 1 d .
O33 O 0.13721(11) 0.12078(11) 0.51850(7) 0.0506(4) Uani 1 1 d .
O34 O 0.03763(10) 0.22950(11) 0.57189(7) 0.0539(5) Uani 1 1 d .
O35 O 0.09099(10) 0.29097(10) 0.63018(7) 0.0528(5) Uani 1 1 d .
O36 O 0.22932(11) 0.19698(10) 0.67351(7) 0.0523(5) Uani 1 1 d .
C301 C 0.36520(15) 0.00837(16) 0.61569(15) 0.0628(8) Uani 1 1 d .
H30A H 0.3462 -0.0222 0.6410 0.075 Uiso 1 1 calc R
H30B H 0.4187 -0.0135 0.6201 0.075 Uiso 1 1 calc R
C302 C 0.35128(16) 0.00813(17) 0.56374(14) 0.0639(8) Uani 1 1 d .
H30C H 0.3639 0.0441 0.5387 0.077 Uiso 1 1 calc R
H30D H 0.3826 -0.0419 0.5558 0.077 Uiso 1 1 calc R
C303 C 0.2595(2) 0.03057(18) 0.50963(12) 0.0651(8) Uani 1 1 d .
H30E H 0.2913 -0.0180 0.4996 0.078 Uiso 1 1 calc R
H30F H 0.2689 0.0692 0.4851 0.078 Uiso 1 1 calc R
C304 C 0.1817(2) 0.04809(18) 0.50852(12) 0.0653(9) Uani 1 1 d .
H30G H 0.1709 0.0457 0.4747 0.078 Uiso 1 1 calc R
H30H H 0.1713 0.0115 0.5346 0.078 Uiso 1 1 calc R
C305 C 0.06115(18) 0.1419(2) 0.52120(12) 0.0655(9) Uani 1 1 d .
H30I H 0.0496 0.1107 0.5512 0.079 Uiso 1 1 calc R
H30J H 0.0470 0.1348 0.4902 0.079 Uiso 1 1 calc R
C306 C 0.02002(16) 0.2210(2) 0.52542(12) 0.0640(9) Uani 1 1 d .
H30K H 0.0332 0.2520 0.4961 0.077 Uiso 1 1 calc R
H30L H -0.0334 0.2375 0.5250 0.077 Uiso 1 1 calc R
C307 C 0.00012(17) 0.30505(18) 0.57746(13) 0.0677(9) Uani 1 1 d .
H30M H -0.0534 0.3245 0.5745 0.081 Uiso 1 1 calc R
H30N H 0.0169 0.3357 0.5502 0.081 Uiso 1 1 calc R
C308 C 0.01563(16) 0.30946(18) 0.62831(13) 0.0649(8) Uani 1 1 d .
H30O H -0.0156 0.3604 0.6347 0.078 Uiso 1 1 calc R
H30P H 0.0038 0.2746 0.6552 0.078 Uiso 1 1 calc R
C309 C 0.10902(19) 0.29635(16) 0.67749(11) 0.0623(8) Uani 1 1 d .
H30Q H 0.0964 0.2638 0.7059 0.075 Uiso 1 1 calc R
H30R H 0.0807 0.3482 0.6828 0.075 Uiso 1 1 calc R
C310 C 0.1892(2) 0.27311(17) 0.67639(12) 0.0618(8) Uani 1 1 d .
H31A H 0.2021 0.3036 0.6465 0.074 Uiso 1 1 calc R
H31B H 0.2018 0.2812 0.7076 0.074 Uiso 1 1 calc R
C311 C 0.30644(18) 0.16926(19) 0.67535(12) 0.0610(8) Uani 1 1 d .
H31C H 0.3187 0.1752 0.7075 0.073 Uiso 1 1 calc R
H31D H 0.3237 0.1974 0.6465 0.073 Uiso 1 1 calc R
C312 C 0.34309(17) 0.08898(18) 0.67233(13) 0.0624(8) Uani 1 1 d .
H31E H 0.3965 0.0674 0.6767 0.075 Uiso 1 1 calc R
H31F H 0.3233 0.0614 0.6997 0.075 Uiso 1 1 calc R
O1S O 0.20623(18) 0.23697(17) -0.00653(9) 0.0931(9) Uani 1 1 d .
C1S C 0.1843(3) 0.2710(2) -0.05675(14) 0.0861(12) Uani 1 1 d .
H1S1 H 0.1342 0.3130 -0.0571 0.103 Uiso 1 1 calc R
H1S2 H 0.1841 0.2348 -0.0747 0.103 Uiso 1 1 calc R
C2S C 0.23827(19) 0.29845(19) -0.08238(11) 0.0647(8) Uani 1 1 d .
H2S1 H 0.2126 0.3503 -0.1015 0.078 Uiso 1 1 calc R
H2S2 H 0.2716 0.2666 -0.1063 0.078 Uiso 1 1 calc R
C3S C 0.2803(2) 0.2942(2) -0.03943(12) 0.0659(8) Uani 1 1 d .
H3S1 H 0.3321 0.2561 -0.0411 0.079 Uiso 1 1 calc R
H3S2 H 0.2787 0.3428 -0.0408 0.079 Uiso 1 1 calc R
C4S C 0.2423(3) 0.2733(3) 0.00746(14) 0.1024(16) Uani 1 1 d .
H4S1 H 0.2781 0.2395 0.0342 0.123 Uiso 1 1 calc R
H4S2 H 0.2063 0.3182 0.0206 0.123 Uiso 1 1 calc R
O1T O 0.1395(2) 0.06179(17) 0.14767(12) 0.1065(10) Uani 1 1 d .
C1T C 0.1899(3) -0.0052(3) 0.1809(2) 0.1098(16) Uani 1 1 d .
H1T1 H 0.2195 0.0059 0.2001 0.132 Uiso 1 1 calc R
H1T2 H 0.2232 -0.0437 0.1611 0.132 Uiso 1 1 calc R
C2T C 0.1391(3) -0.0293(3) 0.21576(15) 0.0954(13) Uani 1 1 d .
H2T1 H 0.1236 -0.0051 0.2457 0.115 Uiso 1 1 calc R
H2T2 H 0.1630 -0.0839 0.2278 0.115 Uiso 1 1 calc R
C3T C 0.0747(2) -0.0048(2) 0.18375(17) 0.0966(14) Uani 1 1 d .
H3T1 H 0.0717 -0.0482 0.1775 0.116 Uiso 1 1 calc R
H3T2 H 0.0282 0.0266 0.2004 0.116 Uiso 1 1 calc R
C4T C 0.0903(3) 0.0388(3) 0.13518(18) 0.1050(15) Uani 1 1 d .
H4T1 H 0.1129 0.0075 0.1091 0.126 Uiso 1 1 calc R
H4T2 H 0.0444 0.0825 0.1218 0.126 Uiso 1 1 calc R
O1U O 0.56159(14) 0.56032(14) 0.18172(8) 0.0707(6) Uani 1 1 d .
C1U C 0.5416(3) 0.5842(3) 0.13073(15) 0.1167(19) Uani 1 1 d .
H1U1 H 0.4876 0.6130 0.1287 0.140 Uiso 1 1 calc R
H1U2 H 0.5579 0.5406 0.1148 0.140 Uiso 1 1 calc R
C2U C 0.5762(2) 0.6312(2) 0.10327(13) 0.0754(10) Uani 1 1 d .
H2U1 H 0.5390 0.6798 0.0856 0.091 Uiso 1 1 calc R
H2U2 H 0.6136 0.6063 0.0778 0.091 Uiso 1 1 calc R
C3U C 0.61202(17) 0.64141(18) 0.14491(12) 0.0580(7) Uani 1 1 d .
H3U1 H 0.6661 0.6118 0.1433 0.070 Uiso 1 1 calc R
H3U2 H 0.5993 0.6944 0.1418 0.070 Uiso 1 1 calc R
C4U C 0.57961(19) 0.61322(19) 0.19369(12) 0.0619(8) Uani 1 1 d .
H4U1 H 0.6156 0.5893 0.2211 0.074 Uiso 1 1 calc R
H4U2 H 0.5351 0.6546 0.2050 0.074 Uiso 1 1 calc R
O1V O 0.44882(14) 0.44310(14) 0.34684(7) 0.0709(6) Uani 1 1 d .
C1V C 0.4161(2) 0.4028(2) 0.33537(12) 0.0702(9) Uani 1 1 d .
H1V1 H 0.4537 0.3582 0.3226 0.084 Uiso 1 1 calc R
H1V2 H 0.3792 0.4341 0.3089 0.084 Uiso 1 1 calc R
C2V C 0.38042(18) 0.38070(19) 0.38369(11) 0.0609(8) Uani 1 1 d .
H2V1 H 0.3832 0.3313 0.3858 0.073 Uiso 1 1 calc R
H2V2 H 0.3283 0.4177 0.3864 0.073 Uiso 1 1 calc R
C3V C 0.42497(17) 0.37831(18) 0.42495(11) 0.0592(7) Uani 1 1 d .
H3V1 H 0.3925 0.4091 0.4497 0.071 Uiso 1 1 calc R
H3V2 H 0.4533 0.3266 0.4435 0.071 Uiso 1 1 calc R
C4V C 0.4755(2) 0.4092(2) 0.39690(13) 0.0785(10) Uani 1 1 d .
H4V1 H 0.4753 0.4463 0.4141 0.094 Uiso 1 1 calc R
H4V2 H 0.5264 0.3688 0.3957 0.094 Uiso 1 1 calc R
O1W O 0.11896(14) 0.10768(17) 0.68126(8) 0.0822(8) Uani 1 1 d .
C1W C 0.1348(2) 0.0926(2) 0.73317(13) 0.0749(10) Uani 1 1 d .
H1W1 H 0.1393 0.1341 0.7414 0.090 Uiso 1 1 calc R
H1W2 H 0.1811 0.0463 0.7414 0.090 Uiso 1 1 calc R
C2W C 0.0720(3) 0.0843(4) 0.76182(16) 0.132(2) Uani 1 1 d .
H2W1 H 0.0896 0.0349 0.7849 0.159 Uiso 1 1 calc R
H2W2 H 0.0465 0.1230 0.7828 0.159 Uiso 1 1 calc R
C3W C 0.0226(3) 0.0916(4) 0.72647(18) 0.135(2) Uani 1 1 d .
H3W1 H -0.0237 0.1383 0.7263 0.162 Uiso 1 1 calc R
H3W2 H 0.0109 0.0492 0.7355 0.162 Uiso 1 1 calc R
C4W C 0.0607(2) 0.0925(2) 0.67675(13) 0.0710(9) Uani 1 1 d .
H4W1 H 0.0798 0.0438 0.6668 0.085 Uiso 1 1 calc R
H4W2 H 0.0267 0.1314 0.6505 0.085 Uiso 1 1 calc R
O1X O 0.21706(19) 0.24760(18) 0.52309(10) 0.0979(10) Uani 1 1 d .
C1X C 0.2501(2) 0.2873(2) 0.53327(12) 0.0670(9) Uani 1 1 d .
H1X1 H 0.2928 0.2540 0.5551 0.080 Uiso 1 1 calc R
H1X2 H 0.2149 0.3273 0.5512 0.080 Uiso 1 1 calc R
C2X C 0.27464(19) 0.3202(2) 0.48282(12) 0.0659(8) Uani 1 1 d .
H2X1 H 0.3275 0.2895 0.4755 0.079 Uiso 1 1 calc R
H2X2 H 0.2656 0.3715 0.4822 0.079 Uiso 1 1 calc R
C3X C 0.2277(3) 0.3194(3) 0.44529(15) 0.1104(17) Uani 1 1 d .
H3X1 H 0.1974 0.3703 0.4263 0.132 Uiso 1 1 calc R
H3X2 H 0.2584 0.2875 0.4207 0.132 Uiso 1 1 calc R
C4X C 0.1807(4) 0.2884(5) 0.47744(19) 0.158(3) Uani 1 1 d .
H4X1 H 0.1320 0.3291 0.4843 0.189 Uiso 1 1 calc R
H4X2 H 0.1734 0.2557 0.4599 0.189 Uiso 1 1 calc R

loop_
_atom_site_aniso_label
_atom_site_aniso_U_11
_atom_site_aniso_U_22
_atom_site_aniso_U_33
_atom_site_aniso_U_23
_atom_site_aniso_U_13
_atom_site_aniso_U_12
Zn1 0.03695(15) 0.03657(14) 0.03933(15) -0.01220(11) 0.00852(11) -0.01490(12)
Zn2 0.03252(14) 0.03858(14) 0.03806(14) -0.01533(11) 0.00122(11) -0.01183(11)
N11 0.0359(10) 0.0383(10) 0.0331(10) -0.0082(8) 0.0033(8) -0.0109(9)
N12 0.0333(10) 0.0377(10) 0.0348(10) -0.0125(8) 0.0017(8) -0.0117(8)
C11 0.0331(12) 0.0353(12) 0.0349(12) -0.0046(9) -0.0024(9) -0.0095(10)
C12 0.0329(11) 0.0376(12) 0.0277(10) -0.0063(9) -0.0021(9) -0.0128(10)
C13 0.0293(11) 0.0322(11) 0.0306(11) -0.0083(8) 0.0004(8) -0.0145(9)
C14 0.0355(12) 0.0348(11) 0.0293(11) -0.0059(9) -0.0022(9) -0.0125(10)
C15 0.0425(13) 0.0392(12) 0.0307(11) -0.0070(9) 0.0005(10) -0.0150(11)
C16 0.0291(11) 0.0323(11) 0.0305(10) -0.0087(8) -0.0020(8) -0.0142(9)
C17 0.0324(11) 0.0385(12) 0.0292(11) -0.0082(9) -0.0035(9) -0.0126(10)
C18 0.0313(11) 0.0392(12) 0.0366(12) -0.0097(10) -0.0041(9) -0.0103(10)
C19 0.0324(11) 0.0327(11) 0.0307(11) -0.0071(9) -0.0026(9) -0.0122(9)
C20 0.0368(12) 0.0406(12) 0.0289(11) -0.0098(9) 0.0000(9) -0.0157(10)
C1A 0.0378(13) 0.0390(13) 0.0405(13) -0.0137(10) 0.0123(10) -0.0117(10)
C2A 0.0516(15) 0.0397(13) 0.0489(15) -0.0138(11) 0.0136(12) -0.0158(12)
C3A 0.0649(19) 0.0361(14) 0.0539(17) -0.0082(12) 0.0178(14) -0.0111(13)
C4A 0.0518(16) 0.0476(16) 0.0452(15) -0.0068(12) 0.0090(13) -0.0049(13)
C5A 0.0419(14) 0.0532(16) 0.0503(16) -0.0107(13) 0.0037(12) -0.0096(12)
C6A 0.0355(13) 0.0433(14) 0.0451(14) -0.0105(11) 0.0081(11) -0.0113(11)
C7A 0.079(2) 0.0523(17) 0.074(2) -0.0174(15) 0.0057(17) -0.0338(17)
C8A 0.077(2) 0.0588(19) 0.0491(17) -0.0042(15) -0.0008(16) 0.0016(17)
C9A 0.0471(16) 0.0506(16) 0.0681(19) -0.0083(14) -0.0029(14) -0.0217(13)
C1B 0.0411(13) 0.0334(12) 0.0433(13) -0.0159(10) 0.0071(10) -0.0132(10)
C2B 0.0495(15) 0.0395(13) 0.0436(14) -0.0157(11) 0.0110(11) -0.0183(12)
C3B 0.072(2) 0.0493(16) 0.0440(15) -0.0145(12) 0.0135(14) -0.0254(15)
C4B 0.082(2) 0.0481(16) 0.0460(16) -0.0187(13) -0.0051(15) -0.0173(16)
C5B 0.0617(18) 0.0449(15) 0.069(2) -0.0220(14) -0.0120(15) -0.0179(14)
C6B 0.0470(15) 0.0390(13) 0.0570(16) -0.0149(12) 0.0008(12) -0.0176(12)
C7B 0.0626(19) 0.072(2) 0.0583(18) -0.0175(15) 0.0161(14) -0.0418(17)
C8B 0.142(4) 0.085(3) 0.054(2) -0.0288(19) -0.018(2) -0.033(3)
C9B 0.0549(18) 0.0608(19) 0.087(2) -0.0131(17) 0.0018(16) -0.0339(16)
C1C 0.0327(12) 0.0433(13) 0.0355(12) -0.0154(10) 0.0049(9) -0.0099(10)
C2C 0.0321(12) 0.0492(14) 0.0475(14) -0.0185(12) 0.0025(10) -0.0116(11)
C3C 0.0370(14) 0.0637(18) 0.0494(15) -0.0213(13) -0.0019(12) -0.0113(13)
C4C 0.0461(15) 0.0571(17) 0.0383(14) -0.0153(12) 0.0030(12) -0.0038(13)
C5C 0.0560(16) 0.0435(14) 0.0410(14) -0.0126(11) 0.0062(12) -0.0107(13)
C6C 0.0449(14) 0.0431(14) 0.0408(13) -0.0165(11) 0.0046(11) -0.0134(11)
C7C 0.0504(17) 0.0603(18) 0.074(2) -0.0169(15) -0.0084(15) -0.0262(14)
C8C 0.073(2) 0.072(2) 0.0426(16) -0.0097(15) -0.0095(15) -0.0011(17)
C9C 0.074(2) 0.0559(17) 0.0621(19) -0.0127(14) -0.0068(16) -0.0341(16)
C1D 0.0360(12) 0.0347(12) 0.0443(13) -0.0185(10) -0.0009(10) -0.0078(10)
C2D 0.0465(15) 0.0482(15) 0.0428(14) -0.0178(12) 0.0030(11) -0.0128(12)
C3D 0.0641(19) 0.0594(18) 0.0425(15) -0.0191(13) 0.0068(13) -0.0157(15)
C4D 0.070(2) 0.0528(17) 0.0479(16) -0.0208(13) -0.0149(15) -0.0108(15)
C5D 0.0534(16) 0.0456(15) 0.0678(19) -0.0245(14) -0.0185(15) -0.0115(13)
C6D 0.0419(14) 0.0357(13) 0.0563(16) -0.0171(11) -0.0084(12) -0.0092(11)
C7D 0.0547(18) 0.090(2) 0.0540(17) -0.0172(16) 0.0098(14) -0.0390(17)
C8D 0.114(3) 0.089(3) 0.056(2) -0.0292(19) -0.023(2) -0.023(2)
C9D 0.0475(16) 0.0542(17) 0.079(2) -0.0130(15) -0.0117(15) -0.0228(14)
Zn3 0.02832(13) 0.04219(15) 0.03503(14) -0.00790(11) -0.00159(10) -0.01199(11)
Zn4 0.02877(13) 0.03985(15) 0.03711(14) -0.00687(11) -0.00034(11) -0.01292(11)
N21 0.0284(9) 0.0401(11) 0.0423(11) -0.0068(9) -0.0029(8) -0.0129(8)
N22 0.0291(10) 0.0413(11) 0.0482(12) -0.0034(9) -0.0030(9) -0.0131(9)
C21 0.0303(11) 0.0425(13) 0.0458(13) -0.0051(10) -0.0027(10) -0.0167(10)
C22 0.0350(12) 0.0358(12) 0.0405(13) -0.0045(10) -0.0044(10) -0.0142(10)
C23 0.0285(11) 0.0382(12) 0.0346(11) -0.0077(9) -0.0034(9) -0.0138(9)
C24 0.0343(12) 0.0399(13) 0.0526(15) -0.0060(11) -0.0020(11) -0.0189(11)
C25 0.0338(12) 0.0342(12) 0.0535(15) -0.0054(11) -0.0049(11) -0.0122(10)
C26 0.0317(11) 0.0375(12) 0.0351(11) -0.0083(9) -0.0027(9) -0.0154(10)
C27 0.0333(12) 0.0375(13) 0.0568(16) 0.0020(11) -0.0044(11) -0.0138(10)
C28 0.0324(12) 0.0450(14) 0.0581(16) 0.0012(12) -0.0014(11) -0.0175(11)
C29 0.0308(11) 0.0374(12) 0.0471(14) -0.0062(10) -0.0008(10) -0.0158(10)
C30 0.0365(12) 0.0364(12) 0.0468(14) -0.0053(10) -0.0021(10) -0.0134(10)
C1E 0.0283(11) 0.0373(12) 0.0370(12) -0.0024(10) -0.0056(9) -0.0082(9)
C2E 0.0294(11) 0.0417(13) 0.0395(13) -0.0006(10) -0.0068(10) -0.0096(10)
C3E 0.0336(13) 0.0535(16) 0.0512(15) 0.0044(12) -0.0056(11) -0.0169(12)
C4E 0.0385(14) 0.0445(15) 0.0676(19) 0.0066(13) -0.0151(13) -0.0167(12)
C5E 0.0467(15) 0.0416(14) 0.0663(18) -0.0074(13) -0.0181(14) -0.0149(12)
C6E 0.0378(13) 0.0395(13) 0.0451(14) -0.0053(11) -0.0082(11) -0.0103(11)
C7E 0.0459(15) 0.0557(16) 0.0380(13) -0.0086(12) 0.0041(11) -0.0175(13)
C8E 0.066(2) 0.065(2) 0.103(3) 0.0051(19) -0.0188(19) -0.0411(18)
C9E 0.0609(18) 0.0557(17) 0.0498(16) -0.0218(13) 0.0008(13) -0.0186(14)
C1F 0.0246(11) 0.0466(14) 0.0501(14) -0.0149(11) -0.0013(10) -0.0139(10)
C2F 0.0343(13) 0.0459(14) 0.0532(15) -0.0072(12) -0.0029(11) -0.0174(11)
C3F 0.0438(15) 0.0518(17) 0.079(2) 0.0081(15) -0.0107(15) -0.0229(14)
C4F 0.0448(17) 0.0421(16) 0.119(3) -0.0179(18) 0.0124(18) -0.0181(14)
C5F 0.0598(19) 0.0589(19) 0.101(3) -0.0410(19) 0.0206(19) -0.0343(16)
C6F 0.0437(14) 0.0662(18) 0.0602(17) -0.0271(14) 0.0077(12) -0.0345(14)
C7F 0.090(2) 0.071(2) 0.0430(16) -0.0091(14) -0.0057(16) -0.0353(19)
C8F 0.085(3) 0.0391(19) 0.202(6) -0.012(3) 0.022(3) -0.0149(19)
C9F 0.089(3) 0.116(3) 0.065(2) -0.038(2) -0.0013(18) -0.068(2)
C1G 0.0289(11) 0.0371(12) 0.0406(13) -0.0027(10) -0.0056(9) -0.0104(10)
C2G 0.0310(12) 0.0406(13) 0.0465(14) -0.0058(11) -0.0033(10) -0.0111(10)
C3G 0.0428(14) 0.0384(13) 0.0545(16) -0.0066(11) -0.0070(12) -0.0152(11)
C4G 0.0450(14) 0.0479(14) 0.0442(14) 0.0047(11) -0.0086(11) -0.0236(12)
C5G 0.0498(15) 0.0522(15) 0.0337(12) -0.0008(11) -0.0030(11) -0.0253(13)
C6G 0.0400(13) 0.0427(13) 0.0378(12) -0.0026(10) -0.0058(10) -0.0170(11)
C7G 0.0484(16) 0.0497(16) 0.0701(19) -0.0267(14) 0.0153(14) -0.0194(13)
C8G 0.077(2) 0.0660(19) 0.0621(19) -0.0018(15) -0.0010(16) -0.0463(18)
C9G 0.0683(19) 0.0636(18) 0.0384(14) -0.0146(12) 0.0087(13) -0.0372(15)
C1H 0.0260(11) 0.0453(13) 0.0378(12) -0.0065(10) -0.0003(9) -0.0164(10)
C2H 0.0343(12) 0.0450(13) 0.0381(12) -0.0063(10) -0.0020(10) -0.0164(11)
C3H 0.0488(15) 0.0432(14) 0.0515(15) -0.0084(12) -0.0003(12) -0.0178(12)
C4H 0.0402(14) 0.0492(15) 0.0517(16) 0.0039(12) -0.0041(12) -0.0165(12)
C5H 0.0487(15) 0.0696(19) 0.0371(13) 0.0042(13) -0.0082(11) -0.0311(14)
C6H 0.0433(14) 0.0574(16) 0.0356(12) -0.0062(11) -0.0005(10) -0.0275(12)
C7H 0.0670(18) 0.0549(16) 0.0412(14) -0.0107(12) -0.0103(13) -0.0280(14)
C8H 0.068(2) 0.0531(18) 0.072(2) 0.0146(16) -0.0075(17) -0.0143(16)
C9H 0.099(3) 0.078(2) 0.0399(15) -0.0137(15) -0.0026(16) -0.051(2)
Zn5 0.03015(13) 0.03208(13) 0.03302(13) -0.00804(10) 0.00112(10) -0.01083(11)
N31 0.0300(9) 0.0372(10) 0.0336(10) -0.0087(8) 0.0011(8) -0.0097(8)
C31 0.0344(12) 0.0392(12) 0.0312(11) -0.0059(9) -0.0008(9) -0.0110(10)
C32 0.0304(11) 0.0332(11) 0.0319(11) -0.0052(9) -0.0033(9) -0.0096(9)
C33 0.0289(10) 0.0303(10) 0.0302(10) -0.0066(8) -0.0017(8) -0.0142(9)
C34 0.0302(11) 0.0358(11) 0.0321(11) -0.0054(9) -0.0037(9) -0.0119(9)
C35 0.0288(11) 0.0339(11) 0.0332(11) -0.0045(9) -0.0028(9) -0.0092(9)
C1I 0.0337(12) 0.0312(11) 0.0371(12) -0.0102(9) -0.0012(9) -0.0064(9)
C2I 0.0391(13) 0.0357(12) 0.0462(14) -0.0118(10) -0.0050(11) -0.0091(10)
C3I 0.0501(16) 0.0493(15) 0.0548(17) -0.0185(13) -0.0168(13) -0.0084(13)
C4I 0.0660(19) 0.0600(18) 0.0359(14) -0.0133(13) -0.0079(13) -0.0111(15)
C5I 0.0580(17) 0.0601(17) 0.0385(14) -0.0062(12) 0.0053(13) -0.0183(14)
C6I 0.0436(14) 0.0384(13) 0.0397(13) -0.0077(10) 0.0009(11) -0.0112(11)
C7I 0.0490(16) 0.0629(18) 0.0665(19) -0.0099(15) -0.0092(14) -0.0298(14)
C8I 0.110(3) 0.116(3) 0.0422(18) -0.020(2) -0.0188(19) -0.026(3)
C9I 0.0549(17) 0.0694(19) 0.0499(16) -0.0038(14) 0.0049(13) -0.0349(15)
C1J 0.0327(11) 0.0354(11) 0.0295(11) -0.0086(9) 0.0035(9) -0.0133(9)
C2J 0.0366(12) 0.0317(11) 0.0356(12) -0.0067(9) 0.0019(9) -0.0138(10)
C3J 0.0419(13) 0.0410(13) 0.0518(15) -0.0060(11) -0.0092(11) -0.0191(11)
C4J 0.0476(15) 0.0391(13) 0.0542(16) -0.0008(11) -0.0142(12) -0.0149(12)
C5J 0.0509(15) 0.0311(12) 0.0467(14) -0.0024(10) -0.0075(11) -0.0164(11)
C6J 0.0409(13) 0.0362(12) 0.0340(11) -0.0083(9) 0.0005(10) -0.0181(10)
C7J 0.0446(14) 0.0353(12) 0.0528(15) -0.0071(11) -0.0031(11) -0.0188(11)
C8J 0.070(2) 0.0500(17) 0.105(3) 0.0116(17) -0.048(2) -0.0223(16)
C9J 0.0564(16) 0.0432(14) 0.0523(15) -0.0066(12) -0.0087(13) -0.0272(13)
Zn6 0.02745(14) 0.06364(19) 0.03863(15) -0.01456(13) -0.00168(11) -0.01353(13)
N41 0.0266(10) 0.0570(13) 0.0457(12) -0.0125(10) -0.0031(9) -0.0135(9)
C41 0.0361(13) 0.0503(15) 0.0520(15) -0.0153(12) -0.0043(11) -0.0144(12)
C42 0.0325(12) 0.0512(15) 0.0543(15) -0.0174(12) -0.0001(11) -0.0191(11)
C43 0.0300(11) 0.0513(14) 0.0348(12) -0.0154(10) -0.0025(9) -0.0171(11)
C44 0.0318(12) 0.0547(15) 0.0443(14) -0.0063(11) -0.0044(10) -0.0180(11)
C45 0.0314(12) 0.0677(18) 0.0466(14) -0.0074(13) -0.0026(11) -0.0237(13)
C1K 0.0274(12) 0.0598(16) 0.0660(18) -0.0240(14) 0.0011(11) -0.0174(12)
C2K 0.0396(14) 0.0518(16) 0.0645(18) -0.0084(13) -0.0058(13) -0.0189(12)
C3K 0.0473(17) 0.063(2) 0.095(3) 0.0018(18) -0.0106(17) -0.0271(15)
C4K 0.0429(18) 0.057(2) 0.146(4) -0.023(2) 0.005(2) -0.0200(16)
C5K 0.058(2) 0.071(2) 0.147(4) -0.060(3) 0.022(2) -0.0309(19)
C6K 0.0437(16) 0.089(3) 0.096(3) -0.048(2) 0.0054(16) -0.0319(17)
C7K 0.091(3) 0.073(2) 0.0487(17) -0.0042(15) -0.0072(17) -0.039(2)
C8K 0.072(3) 0.051(2) 0.241(7) -0.015(3) 0.021(3) -0.018(2)
C9K 0.110(3) 0.164(5) 0.102(3) -0.078(3) 0.010(3) -0.080(3)
C1L 0.0239(11) 0.0707(18) 0.0369(13) 0.0061(12) -0.0067(10) -0.0103(12)
C2L 0.0275(13) 0.090(2) 0.0379(14) 0.0075(15) -0.0054(11) -0.0051(14)
C3L 0.0295(15) 0.112(3) 0.054(2) 0.033(2) -0.0014(13) -0.0092(18)
C4L 0.0422(18) 0.088(3) 0.092(3) 0.043(2) -0.0077(18) -0.0206(19)
C5L 0.0476(17) 0.0589(19) 0.090(3) 0.0212(17) -0.0125(17) -0.0211(15)
C6L 0.0343(13) 0.0567(16) 0.0514(16) 0.0082(13) -0.0097(11) -0.0142(12)
C7L 0.0551(19) 0.132(3) 0.0396(16) -0.021(2) 0.0042(14) -0.009(2)
C8L 0.078(3) 0.118(4) 0.163(5) 0.069(4) -0.003(3) -0.051(3)
C9L 0.0583(18) 0.0579(18) 0.0597(18) -0.0092(14) -0.0013(14) -0.0234(15)
K1 0.0328(2) 0.0330(2) 0.0409(3) -0.0092(2) 0.0014(2) -0.0140(2)
O11 0.0539(11) 0.0598(12) 0.0499(11) -0.0097(9) -0.0069(9) -0.0322(10)
O12 0.0496(11) 0.0461(10) 0.0557(11) -0.0215(9) 0.0041(9) -0.0152(9)
O13 0.0434(10) 0.0507(11) 0.0703(13) -0.0197(10) -0.0058(9) -0.0163(9)
O14 0.0646(12) 0.0455(10) 0.0602(12) -0.0159(9) -0.0048(10) -0.0295(10)
O15 0.0657(13) 0.0444(10) 0.0520(12) -0.0142(9) 0.0064(10) -0.0072(10)
O16 0.0360(10) 0.0723(14) 0.0494(11) 0.0026(10) -0.0081(8) -0.0128(9)
C101 0.091(2) 0.0571(18) 0.0597(19) -0.0206(15) -0.0143(17) -0.0337(18)
C102 0.074(2) 0.0562(18) 0.0595(19) -0.0295(15) 0.0022(16) -0.0182(16)
C103 0.0402(15) 0.0510(17) 0.088(2) -0.0339(16) 0.0076(15) -0.0063(13)
C104 0.0407(15) 0.0530(17) 0.093(2) -0.0230(16) -0.0080(15) -0.0089(13)
C105 0.0531(17) 0.074(2) 0.067(2) -0.0183(16) -0.0150(15) -0.0305(16)
C106 0.074(2) 0.073(2) 0.0620(19) -0.0192(16) -0.0047(16) -0.0503(18)
C107 0.094(3) 0.0452(16) 0.0612(19) -0.0237(14) 0.0018(17) -0.0308(17)
C108 0.083(2) 0.0484(17) 0.0606(19) -0.0245(14) 0.0140(17) -0.0184(16)
C109 0.0457(18) 0.073(2) 0.072(2) -0.0192(18) 0.0058(16) 0.0100(16)
C110 0.0465(18) 0.082(2) 0.066(2) -0.0039(18) -0.0046(15) 0.0049(17)
C111 0.0372(15) 0.104(3) 0.0448(16) 0.0046(16) -0.0107(12) -0.0301(17)
C112 0.066(2) 0.095(3) 0.0527(17) -0.0017(16) -0.0135(15) -0.053(2)
K2 0.0348(2) 0.0356(2) 0.0351(2) -0.00703(19) -0.0028(2) -0.0143(2)
O21 0.0471(10) 0.0484(10) 0.0529(11) -0.0042(8) -0.0125(8) -0.0203(9)
O22 0.0591(12) 0.0480(10) 0.0532(11) -0.0106(8) -0.0115(9) -0.0288(9)
O23 0.0457(10) 0.0423(10) 0.0496(10) -0.0153(8) 0.0008(8) -0.0132(8)
O24 0.0408(9) 0.0453(10) 0.0444(10) -0.0029(8) -0.0124(8) -0.0159(8)
O25 0.0528(11) 0.0474(10) 0.0506(11) -0.0153(8) -0.0036(8) -0.0225(9)
O26 0.0435(10) 0.0442(10) 0.0538(11) -0.0183(8) 0.0016(8) -0.0090(8)
C201 0.0532(17) 0.0675(19) 0.0552(17) -0.0020(14) -0.0202(14) -0.0309(15)
C202 0.0632(18) 0.0683(19) 0.0491(15) -0.0075(13) -0.0163(13) -0.0416(16)
C203 0.079(2) 0.0517(16) 0.0552(17) -0.0204(13) -0.0071(15) -0.0332(16)
C204 0.074(2) 0.0477(16) 0.0541(17) -0.0250(13) 0.0041(15) -0.0205(15)
C205 0.0441(15) 0.0446(15) 0.0664(19) -0.0129(13) 0.0032(13) -0.0105(12)
C206 0.0409(14) 0.0463(15) 0.0653(18) -0.0023(13) -0.0108(13) -0.0102(12)
C207 0.0453(15) 0.0707(19) 0.0434(14) -0.0009(13) -0.0164(12) -0.0262(14)
C208 0.0584(17) 0.074(2) 0.0484(16) -0.0155(14) -0.0095(13) -0.0373(16)
C209 0.081(2) 0.0507(16) 0.0552(17) -0.0253(14) -0.0047(15) -0.0234(16)
C210 0.073(2) 0.0525(17) 0.0577(18) -0.0296(15) 0.0050(16) -0.0069(15)
C211 0.0402(15) 0.0525(17) 0.086(2) -0.0246(16) 0.0014(15) -0.0043(13)
C212 0.0414(15) 0.0470(16) 0.087(2) -0.0027(15) -0.0174(15) -0.0099(13)
K3 0.0326(2) 0.0419(3) 0.0389(3) -0.0099(2) -0.0015(2) -0.0158(2)
O31 0.0398(10) 0.0422(10) 0.0664(12) -0.0053(9) -0.0103(9) -0.0165(8)
O32 0.0507(11) 0.0451(10) 0.0574(11) -0.0170(9) 0.0091(9) -0.0228(9)
O33 0.0567(11) 0.0554(11) 0.0482(10) -0.0065(9) -0.0092(9) -0.0323(10)
O34 0.0387(10) 0.0618(12) 0.0504(11) 0.0031(9) -0.0126(8) -0.0180(9)
O35 0.0514(11) 0.0483(10) 0.0475(11) -0.0129(8) 0.0026(9) -0.0135(9)
O36 0.0601(12) 0.0509(11) 0.0546(11) -0.0115(9) -0.0124(9) -0.0291(10)
C301 0.0335(14) 0.0401(15) 0.104(3) -0.0095(15) -0.0051(15) -0.0095(12)
C302 0.0442(16) 0.0476(16) 0.095(3) -0.0281(16) 0.0170(16) -0.0162(13)
C303 0.085(2) 0.0525(17) 0.0550(18) -0.0239(14) 0.0102(16) -0.0268(17)
C304 0.100(3) 0.0577(18) 0.0506(17) -0.0142(14) -0.0104(17) -0.0423(19)
C305 0.069(2) 0.096(3) 0.0518(17) -0.0039(16) -0.0153(15) -0.056(2)
C306 0.0430(16) 0.096(3) 0.0492(16) 0.0007(16) -0.0147(13) -0.0327(17)
C307 0.0397(15) 0.064(2) 0.069(2) 0.0021(16) -0.0097(14) -0.0047(14)
C308 0.0476(17) 0.0507(17) 0.071(2) -0.0088(15) 0.0086(15) -0.0061(13)
C309 0.086(2) 0.0432(15) 0.0473(16) -0.0154(12) 0.0051(15) -0.0202(15)
C310 0.097(3) 0.0538(17) 0.0479(16) -0.0154(13) -0.0086(16) -0.0408(18)
C311 0.068(2) 0.079(2) 0.0549(17) -0.0088(15) -0.0210(15) -0.0461(18)
C312 0.0486(16) 0.069(2) 0.068(2) 0.0016(16) -0.0225(15) -0.0266(15)
O1S 0.150(3) 0.130(2) 0.0458(12) 0.0144(13) -0.0169(14) -0.112(2)
C1S 0.120(3) 0.099(3) 0.059(2) 0.0076(19) -0.024(2) -0.072(3)
C2S 0.074(2) 0.0611(18) 0.0450(16) -0.0054(14) 0.0046(15) -0.0236(16)
C3S 0.073(2) 0.070(2) 0.0577(18) -0.0140(15) 0.0088(16) -0.0371(18)
C4S 0.159(4) 0.149(4) 0.054(2) -0.002(2) -0.007(2) -0.122(4)
O1T 0.148(3) 0.091(2) 0.099(2) 0.0069(17) 0.010(2) -0.085(2)
C1T 0.123(4) 0.120(4) 0.108(4) 0.003(3) -0.030(3) -0.077(3)
C2T 0.136(4) 0.110(3) 0.064(2) 0.003(2) -0.013(2) -0.082(3)
C3T 0.081(3) 0.087(3) 0.095(3) 0.022(2) 0.007(2) -0.038(2)
C4T 0.108(3) 0.116(4) 0.097(3) 0.014(3) -0.006(3) -0.072(3)
O1U 0.0929(17) 0.0929(17) 0.0485(12) -0.0029(11) 0.0046(11) -0.0673(15)
C1U 0.155(4) 0.192(5) 0.062(2) 0.017(3) -0.026(3) -0.140(4)
C2U 0.091(3) 0.091(3) 0.0525(18) 0.0000(17) -0.0008(17) -0.056(2)
C3U 0.0545(17) 0.0580(17) 0.0612(18) -0.0008(14) -0.0037(14) -0.0300(15)
C4U 0.070(2) 0.075(2) 0.0509(17) -0.0142(15) 0.0058(15) -0.0431(18)
O1V 0.1053(18) 0.0967(17) 0.0373(10) -0.0004(10) -0.0035(11) -0.0732(16)
C1V 0.099(3) 0.082(2) 0.0486(17) -0.0072(16) -0.0003(17) -0.060(2)
C2V 0.0600(18) 0.0686(19) 0.0500(16) -0.0057(14) 0.0067(14) -0.0311(16)
C3V 0.0615(18) 0.0627(18) 0.0395(14) -0.0020(13) 0.0054(13) -0.0228(15)
C4V 0.101(3) 0.097(3) 0.0524(19) 0.0047(18) -0.0142(18) -0.063(2)
O1W 0.0835(17) 0.132(2) 0.0446(12) 0.0027(13) 0.0007(11) -0.0702(17)
C1W 0.094(3) 0.066(2) 0.0570(19) 0.0001(16) -0.0149(18) -0.033(2)
C2W 0.111(4) 0.226(7) 0.049(2) -0.003(3) 0.015(2) -0.084(4)
C3W 0.138(5) 0.241(7) 0.075(3) -0.038(4) 0.041(3) -0.135(5)
C4W 0.081(2) 0.073(2) 0.061(2) -0.0100(17) 0.0035(17) -0.0396(19)
O1X 0.151(3) 0.133(2) 0.0606(15) -0.0087(15) 0.0127(16) -0.115(2)
C1X 0.074(2) 0.090(2) 0.0513(17) -0.0104(16) 0.0066(15) -0.052(2)
C2X 0.064(2) 0.073(2) 0.0615(19) 0.0006(16) 0.0056(15) -0.0406(17)
C3X 0.150(4) 0.170(5) 0.053(2) -0.012(3) 0.012(2) -0.115(4)
C4X 0.225(7) 0.280(8) 0.077(3) 0.002(4) -0.022(4) -0.215(7)

loop_
_atom_type_symbol
_atom_type_description
_atom_type_scat_dispersion_real
_atom_type_scat_dispersion_imag
_atom_type_scat_source
C C 0.0033 0.0016 'International Tables Vol C Tables 4.2.6.8 and 6.1.1.4'
H H 0.0000 0.0000 'International Tables Vol C Tables 4.2.6.8 and 6.1.1.4'
N N 0.0061 0.0033 'International Tables Vol C Tables 4.2.6.8 and 6.1.1.4'
O O 0.0106 0.0060 'International Tables Vol C Tables 4.2.6.8 and 6.1.1.4'
K K 0.2009 0.2494 'International Tables Vol C Tables 4.2.6.8 and 6.1.1.4'
Zn Zn 0.2839 1.4301 'International Tables Vol C Tables 4.2.6.8 and 6.1.1.4'

loop_
_geom_angle_atom_site_label_1
_geom_angle_atom_site_label_2
_geom_angle_atom_site_label_3
_geom_angle
_geom_angle_site_symmetry_1
C1B Zn1 C1A 139.14(9) .
C1B Zn1 N11 111.21(9) .
C1A Zn1 N11 109.58(9) .
C1D Zn2 C1C 138.79(9) .
C1D Zn2 N12 110.60(8) .
C1C Zn2 N12 110.29(8) .
C11 N11 C15 115.34(19) .
C11 N11 Zn1 120.98(15) .
C15 N11 Zn1 123.26(16) .
C18 N12 C20 115.41(19) .
C18 N12 Zn2 121.21(15) .
C20 N12 Zn2 122.84(15) .
N11 C11 C12 124.4(2) .
N11 C11 H11 117.8 .
C12 C11 H11 117.8 .
C11 C12 C13 120.9(2) .
C11 C12 H12 119.6 .
C13 C12 H12 119.6 .
C14 C13 C16 123.1(2) .
C14 C13 C12 113.98(19) .
C16 C13 C12 122.9(2) .
C15 C14 C13 121.1(2) .
C15 C14 H14 119.5 .
C13 C14 H14 119.5 .
N11 C15 C14 124.2(2) .
N11 C15 H15 117.9 .
C14 C15 H15 117.9 .
C19 C16 C17 114.15(19) .
C19 C16 C13 122.9(2) .
C17 C16 C13 122.9(2) .
C18 C17 C16 120.9(2) .
C18 C17 H17 119.6 .
C16 C17 H17 119.6 .
N12 C18 C17 124.4(2) .
N12 C18 H18 117.8 .
C17 C18 H18 117.8 .
C20 C19 C16 121.1(2) .
C20 C19 H19 119.4 .
C16 C19 H19 119.4 .
N12 C20 C19 124.0(2) .
N12 C20 H20 118.0 .
C19 C20 H20 118.0 .
C6A C1A C2A 116.8(2) .
C6A C1A Zn1 121.89(19) .
C2A C1A Zn1 121.3(2) .
C3A C2A C1A 120.5(3) .
C3A C2A C7A 119.6(3) .
C1A C2A C7A 119.9(3) .
C4A C3A C2A 122.2(3) .
C4A C3A H3A 118.9 .
C2A C3A H3A 118.9 .
C5A C4A C3A 117.5(3) .
C5A C4A C8A 121.2(3) .
C3A C4A C8A 121.3(3) .
C4A C5A C6A 121.5(3) .
C4A C5A H5A 119.2 .
C6A C5A H5A 119.2 .
C5A C6A C1A 121.4(3) .
C5A C6A C9A 118.4(3) .
C1A C6A C9A 120.1(2) .
C2A C7A H7A1 109.5 .
C2A C7A H7A2 109.5 .
H7A1 C7A H7A2 109.5 .
C2A C7A H7A3 109.5 .
H7A1 C7A H7A3 109.5 .
H7A2 C7A H7A3 109.5 .
C2A C7A H7A4 109.5 .
H7A1 C7A H7A4 141.1 .
H7A2 C7A H7A4 56.3 .
H7A3 C7A H7A4 56.3 .
C2A C7A H7A5 109.5 .
H7A1 C7A H7A5 56.3 .
H7A2 C7A H7A5 141.1 .
H7A3 C7A H7A5 56.3 .
H7A4 C7A H7A5 109.5 .
C2A C7A H7A6 109.5 .
H7A1 C7A H7A6 56.3 .
H7A2 C7A H7A6 56.3 .
H7A3 C7A H7A6 141.1 .
H7A4 C7A H7A6 109.5 .
H7A5 C7A H7A6 109.5 .
C4A C8A H8A1 109.5 .
C4A C8A H8A2 109.5 .
H8A1 C8A H8A2 109.5 .
C4A C8A H8A3 109.5 .
H8A1 C8A H8A3 109.5 .
H8A2 C8A H8A3 109.5 .
C4A C8A H8A4 109.5 .
H8A1 C8A H8A4 141.1 .
H8A2 C8A H8A4 56.3 .
H8A3 C8A H8A4 56.3 .
C4A C8A H8A5 109.5 .
H8A1 C8A H8A5 56.3 .
H8A2 C8A H8A5 141.1 .
H8A3 C8A H8A5 56.3 .
H8A4 C8A H8A5 109.5 .
C4A C8A H8A6 109.5 .
H8A1 C8A H8A6 56.3 .
H8A2 C8A H8A6 56.3 .
H8A3 C8A H8A6 141.1 .
H8A4 C8A H8A6 109.5 .
H8A5 C8A H8A6 109.5 .
C6A C9A H9A1 109.5 .
C6A C9A H9A2 109.5 .
H9A1 C9A H9A2 109.5 .
C6A C9A H9A3 109.5 .
H9A1 C9A H9A3 109.5 .
H9A2 C9A H9A3 109.5 .
C6A C9A H9A4 109.5 .
H9A1 C9A H9A4 141.1 .
H9A2 C9A H9A4 56.3 .
H9A3 C9A H9A4 56.3 .
C6A C9A H9A5 109.5 .
H9A1 C9A H9A5 56.3 .
H9A2 C9A H9A5 141.1 .
H9A3 C9A H9A5 56.3 .
H9A4 C9A H9A5 109.5 .
C6A C9A H9A6 109.5 .
H9A1 C9A H9A6 56.3 .
H9A2 C9A H9A6 56.3 .
H9A3 C9A H9A6 141.1 .
H9A4 C9A H9A6 109.5 .
H9A5 C9A H9A6 109.5 .
C6B C1B C2B 116.6(2) .
C6B C1B Zn1 121.79(19) .
C2B C1B Zn1 121.39(19) .
C3B C2B C1B 121.3(3) .
C3B C2B C7B 118.9(3) .
C1B C2B C7B 119.9(2) .
C2B C3B C4B 121.5(3) .
C2B C3B H3B 119.2 .
C4B C3B H3B 119.2 .
C5B C4B C3B 117.7(3) .
C5B C4B C8B 120.7(3) .
C3B C4B C8B 121.6(3) .
C4B C5B C6B 121.6(3) .
C4B C5B H5B 119.2 .
C6B C5B H5B 119.2 .
C5B C6B C1B 121.3(3) .
C5B C6B C9B 118.4(3) .
C1B C6B C9B 120.3(3) .
C2B C7B H7B1 109.5 .
C2B C7B H7B2 109.5 .
H7B1 C7B H7B2 109.5 .
C2B C7B H7B3 109.5 .
H7B1 C7B H7B3 109.5 .
H7B2 C7B H7B3 109.5 .
C2B C7B H7B4 109.5 .
H7B1 C7B H7B4 141.1 .
H7B2 C7B H7B4 56.3 .
H7B3 C7B H7B4 56.3 .
C2B C7B H7B5 109.5 .
H7B1 C7B H7B5 56.3 .
H7B2 C7B H7B5 141.1 .
H7B3 C7B H7B5 56.3 .
H7B4 C7B H7B5 109.5 .
C2B C7B H7B6 109.5 .
H7B1 C7B H7B6 56.3 .
H7B2 C7B H7B6 56.3 .
H7B3 C7B H7B6 141.1 .
H7B4 C7B H7B6 109.5 .
H7B5 C7B H7B6 109.5 .
C4B C8B H8B1 109.5 .
C4B C8B H8B2 109.5 .
H8B1 C8B H8B2 109.5 .
C4B C8B H8B3 109.5 .
H8B1 C8B H8B3 109.5 .
H8B2 C8B H8B3 109.5 .
C4B C8B H8B4 109.5 .
H8B1 C8B H8B4 141.1 .
H8B2 C8B H8B4 56.3 .
H8B3 C8B H8B4 56.3 .
C4B C8B H8B5 109.5 .
H8B1 C8B H8B5 56.3 .
H8B2 C8B H8B5 141.1 .
H8B3 C8B H8B5 56.3 .
H8B4 C8B H8B5 109.5 .
C4B C8B H8B6 109.5 .
H8B1 C8B H8B6 56.3 .
H8B2 C8B H8B6 56.3 .
H8B3 C8B H8B6 141.1 .
H8B4 C8B H8B6 109.5 .
H8B5 C8B H8B6 109.5 .
C6B C9B H9B1 109.5 .
C6B C9B H9B2 109.5 .
H9B1 C9B H9B2 109.5 .
C6B C9B H9B3 109.5 .
H9B1 C9B H9B3 109.5 .
H9B2 C9B H9B3 109.5 .
C6B C9B H9B4 109.5 .
H9B1 C9B H9B4 141.1 .
H9B2 C9B H9B4 56.3 .
H9B3 C9B H9B4 56.3 .
C6B C9B H9B5 109.5 .
H9B1 C9B H9B5 56.3 .
H9B2 C9B H9B5 141.1 .
H9B3 C9B H9B5 56.3 .
H9B4 C9B H9B5 109.5 .
C6B C9B H9B6 109.5 .
H9B1 C9B H9B6 56.3 .
H9B2 C9B H9B6 56.3 .
H9B3 C9B H9B6 141.1 .
H9B4 C9B H9B6 109.5 .
H9B5 C9B H9B6 109.5 .
C6C C1C C2C 116.9(2) .
C6C C1C Zn2 120.37(19) .
C2C C1C Zn2 122.75(19) .
C3C C2C C1C 121.0(3) .
C3C C2C C7C 119.0(2) .
C1C C2C C7C 120.0(2) .
C4C C3C C2C 121.3(3) .
C4C C3C H3C 119.4 .
C2C C3C H3C 119.4 .
C3C C4C C5C 118.3(3) .
C3C C4C C8C 120.8(3) .
C5C C4C C8C 120.9(3) .
C4C C5C C6C 121.5(3) .
C4C C5C H5C 119.2 .
C6C C5C H5C 119.2 .
C5C C6C C1C 121.0(3) .
C5C C6C C9C 119.1(3) .
C1C C6C C9C 119.9(2) .
C2C C7C H7C1 109.5 .
C2C C7C H7C2 109.5 .
H7C1 C7C H7C2 109.5 .
C2C C7C H7C3 109.5 .
H7C1 C7C H7C3 109.5 .
H7C2 C7C H7C3 109.5 .
C2C C7C H7C4 109.5 .
H7C1 C7C H7C4 141.1 .
H7C2 C7C H7C4 56.3 .
H7C3 C7C H7C4 56.3 .
C2C C7C H7C5 109.5 .
H7C1 C7C H7C5 56.3 .
H7C2 C7C H7C5 141.1 .
H7C3 C7C H7C5 56.3 .
H7C4 C7C H7C5 109.5 .
C2C C7C H7C6 109.5 .
H7C1 C7C H7C6 56.3 .
H7C2 C7C H7C6 56.3 .
H7C3 C7C H7C6 141.1 .
H7C4 C7C H7C6 109.5 .
H7C5 C7C H7C6 109.5 .
C4C C8C H8C1 109.5 .
C4C C8C H8C2 109.5 .
H8C1 C8C H8C2 109.5 .
C4C C8C H8C3 109.5 .
H8C1 C8C H8C3 109.5 .
H8C2 C8C H8C3 109.5 .
C4C C8C H8C4 109.5 .
H8C1 C8C H8C4 141.1 .
H8C2 C8C H8C4 56.3 .
H8C3 C8C H8C4 56.3 .
C4C C8C H8C5 109.5 .
H8C1 C8C H8C5 56.3 .
H8C2 C8C H8C5 141.1 .
H8C3 C8C H8C5 56.3 .
H8C4 C8C H8C5 109.5 .
C4C C8C H8C6 109.5 .
H8C1 C8C H8C6 56.3 .
H8C2 C8C H8C6 56.3 .
H8C3 C8C H8C6 141.1 .
H8C4 C8C H8C6 109.5 .
H8C5 C8C H8C6 109.5 .
C6C C9C H9C1 109.5 .
C6C C9C H9C2 109.5 .
H9C1 C9C H9C2 109.5 .
C6C C9C H9C3 109.5 .
H9C1 C9C H9C3 109.5 .
H9C2 C9C H9C3 109.5 .
C6C C9C H9C4 109.5 .
H9C1 C9C H9C4 141.1 .
H9C2 C9C H9C4 56.3 .
H9C3 C9C H9C4 56.3 .
C6C C9C H9C5 109.5 .
H9C1 C9C H9C5 56.3 .
H9C2 C9C H9C5 141.1 .
H9C3 C9C H9C5 56.3 .
H9C4 C9C H9C5 109.5 .
C6C C9C H9C6 109.5 .
H9C1 C9C H9C6 56.3 .
H9C2 C9C H9C6 56.3 .
H9C3 C9C H9C6 141.1 .
H9C4 C9C H9C6 109.5 .
H9C5 C9C H9C6 109.5 .
C6D C1D C2D 117.0(2) .
C6D C1D Zn2 121.2(2) .
C2D C1D Zn2 121.57(19) .
C3D C2D C1D 120.8(3) .
C3D C2D C7D 119.0(3) .
C1D C2D C7D 120.2(2) .
C4D C3D C2D 121.5(3) .
C4D C3D H3D 119.2 .
C2D C3D H3D 119.2 .
C5D C4D C3D 117.8(3) .
C5D C4D C8D 121.5(3) .
C3D C4D C8D 120.7(3) .
C4D C5D C6D 121.9(3) .
C4D C5D H5D 119.1 .
C6D C5D H5D 119.1 .
C5D C6D C1D 121.0(3) .
C5D C6D C9D 118.2(3) .
C1D C6D C9D 120.7(2) .
C2D C7D H7D1 109.5 .
C2D C7D H7D2 109.5 .
H7D1 C7D H7D2 109.5 .
C2D C7D H7D3 109.5 .
H7D1 C7D H7D3 109.5 .
H7D2 C7D H7D3 109.5 .
C2D C7D H7D4 109.5 .
H7D1 C7D H7D4 141.1 .
H7D2 C7D H7D4 56.3 .
H7D3 C7D H7D4 56.3 .
C2D C7D H7D5 109.5 .
H7D1 C7D H7D5 56.3 .
H7D2 C7D H7D5 141.1 .
H7D3 C7D H7D5 56.3 .
H7D4 C7D H7D5 109.5 .
C2D C7D H7D6 109.5 .
H7D1 C7D H7D6 56.3 .
H7D2 C7D H7D6 56.3 .
H7D3 C7D H7D6 141.1 .
H7D4 C7D H7D6 109.5 .
H7D5 C7D H7D6 109.5 .
C4D C8D H8D1 109.5 .
C4D C8D H8D2 109.5 .
H8D1 C8D H8D2 109.5 .
C4D C8D H8D3 109.5 .
H8D1 C8D H8D3 109.5 .
H8D2 C8D H8D3 109.5 .
C4D C8D H8D4 109.5 .
H8D1 C8D H8D4 141.1 .
H8D2 C8D H8D4 56.3 .
H8D3 C8D H8D4 56.3 .
C4D C8D H8D5 109.5 .
H8D1 C8D H8D5 56.3 .
H8D2 C8D H8D5 141.1 .
H8D3 C8D H8D5 56.3 .
H8D4 C8D H8D5 109.5 .
C4D C8D H8D6 109.5 .
H8D1 C8D H8D6 56.3 .
H8D2 C8D H8D6 56.3 .
H8D3 C8D H8D6 141.1 .
H8D4 C8D H8D6 109.5 .
H8D5 C8D H8D6 109.5 .
C6D C9D H9D1 109.5 .
C6D C9D H9D2 109.5 .
H9D1 C9D H9D2 109.5 .
C6D C9D H9D3 109.5 .
H9D1 C9D H9D3 109.5 .
H9D2 C9D H9D3 109.5 .
C6D C9D H9D4 109.5 .
H9D1 C9D H9D4 141.1 .
H9D2 C9D H9D4 56.3 .
H9D3 C9D H9D4 56.3 .
C6D C9D H9D5 109.5 .
H9D1 C9D H9D5 56.3 .
H9D2 C9D H9D5 141.1 .
H9D3 C9D H9D5 56.3 .
H9D4 C9D H9D5 109.5 .
C6D C9D H9D6 109.5 .
H9D1 C9D H9D6 56.3 .
H9D2 C9D H9D6 56.3 .
H9D3 C9D H9D6 141.1 .
H9D4 C9D H9D6 109.5 .
H9D5 C9D H9D6 109.5 .
C1F Zn3 C1E 132.03(9) .
C1F Zn3 N21 117.70(9) .
C1E Zn3 N21 110.27(9) .
C1H Zn4 C1G 138.74(9) .
C1H Zn4 N22 113.50(8) .
C1G Zn4 N22 107.72(9) .
C25 N21 C21 115.31(19) .
C25 N21 Zn3 123.29(16) .
C21 N21 Zn3 121.09(15) .
C28 N22 C30 115.5(2) .
C28 N22 Zn4 120.75(16) .
C30 N22 Zn4 123.42(16) .
C22 C21 N21 124.4(2) .
C22 C21 H21 117.8 .
N21 C21 H21 117.8 .
C21 C22 C23 121.3(2) .
C21 C22 H22 119.3 .
C23 C22 H22 119.3 .
C24 C23 C26 123.6(2) .
C24 C23 C22 113.4(2) .
C26 C23 C22 123.0(2) .
C25 C24 C23 121.7(2) .
C25 C24 H24 119.2 .
C23 C24 H24 119.2 .
N21 C25 C24 123.8(2) .
N21 C25 H25 118.1 .
C24 C25 H25 118.1 .
C23 C26 C29 123.9(2) .
C23 C26 C27 122.4(2) .
C29 C26 C27 113.7(2) .
C28 C27 C26 121.2(2) .
C28 C27 H27 119.4 .
C26 C27 H27 119.4 .
N22 C28 C27 124.2(2) .
N22 C28 H28 117.9 .
C27 C28 H28 117.9 .
C30 C29 C26 121.4(2) .
C30 C29 H29 119.3 .
C26 C29 H29 119.3 .
N22 C30 C29 124.0(2) .
N22 C30 H30 118.0 .
C29 C30 H30 118.0 .
C6E C1E C2E 116.5(2) .
C6E C1E Zn3 124.12(18) .
C2E C1E Zn3 118.94(18) .
C3E C2E C1E 121.8(2) .
C3E C2E C7E 118.6(2) .
C1E C2E C7E 119.6(2) .
C4E C3E C2E 121.0(3) .
C4E C3E H3E 119.5 .
C2E C3E H3E 119.5 .
C5E C4E C3E 118.1(3) .
C5E C4E C8E 121.1(3) .
C3E C4E C8E 120.8(3) .
C4E C5E C6E 121.4(3) .
C4E C5E H5E 119.3 .
C6E C5E H5E 119.3 .
C5E C6E C1E 121.1(3) .
C5E C6E C9E 119.2(3) .
C1E C6E C9E 119.7(2) .
C2E C7E H7E1 109.5 .
C2E C7E H7E2 109.5 .
H7E1 C7E H7E2 109.5 .
C2E C7E H7E3 109.5 .
H7E1 C7E H7E3 109.5 .
H7E2 C7E H7E3 109.5 .
C2E C7E H7E4 109.5 .
H7E1 C7E H7E4 141.1 .
H7E2 C7E H7E4 56.3 .
H7E3 C7E H7E4 56.3 .
C2E C7E H7E5 109.5 .
H7E1 C7E H7E5 56.3 .
H7E2 C7E H7E5 141.1 .
H7E3 C7E H7E5 56.3 .
H7E4 C7E H7E5 109.5 .
C2E C7E H7E6 109.5 .
H7E1 C7E H7E6 56.3 .
H7E2 C7E H7E6 56.3 .
H7E3 C7E H7E6 141.1 .
H7E4 C7E H7E6 109.5 .
H7E5 C7E H7E6 109.5 .
C4E C8E H8E1 109.5 .
C4E C8E H8E2 109.5 .
H8E1 C8E H8E2 109.5 .
C4E C8E H8E3 109.5 .
H8E1 C8E H8E3 109.5 .
H8E2 C8E H8E3 109.5 .
C4E C8E H8E4 109.5 .
H8E1 C8E H8E4 141.1 .
H8E2 C8E H8E4 56.3 .
H8E3 C8E H8E4 56.3 .
C4E C8E H8E5 109.5 .
H8E1 C8E H8E5 56.3 .
H8E2 C8E H8E5 141.1 .
H8E3 C8E H8E5 56.3 .
H8E4 C8E H8E5 109.5 .
C4E C8E H8E6 109.5 .
H8E1 C8E H8E6 56.3 .
H8E2 C8E H8E6 56.3 .
H8E3 C8E H8E6 141.1 .
H8E4 C8E H8E6 109.5 .
H8E5 C8E H8E6 109.5 .
C6E C9E H9E1 109.5 .
C6E C9E H9E2 109.5 .
H9E1 C9E H9E2 109.5 .
C6E C9E H9E3 109.5 .
H9E1 C9E H9E3 109.5 .
H9E2 C9E H9E3 109.5 .
C6E C9E H9E4 109.5 .
H9E1 C9E H9E4 141.1 .
H9E2 C9E H9E4 56.3 .
H9E3 C9E H9E4 56.3 .
C6E C9E H9E5 109.5 .
H9E1 C9E H9E5 56.3 .
H9E2 C9E H9E5 141.1 .
H9E3 C9E H9E5 56.3 .
H9E4 C9E H9E5 109.5 .
C6E C9E H9E6 109.5 .
H9E1 C9E H9E6 56.3 .
H9E2 C9E H9E6 56.3 .
H9E3 C9E H9E6 141.1 .
H9E4 C9E H9E6 109.5 .
H9E5 C9E H9E6 109.5 .
C2F C1F C6F 116.5(2) .
C2F C1F Zn3 120.47(19) .
C6F C1F Zn3 122.3(2) .
C3F C2F C1F 120.5(3) .
C3F C2F C7F 118.8(3) .
C1F C2F C7F 120.7(2) .
C4F C3F C2F 121.9(3) .
C4F C3F H3F 119.0 .
C2F C3F H3F 119.0 .
C5F C4F C3F 117.6(3) .
C5F C4F C8F 121.9(4) .
C3F C4F C8F 120.5(4) .
C4F C5F C6F 122.2(3) .
C4F C5F H5F 118.9 .
C6F C5F H5F 118.9 .
C5F C6F C1F 121.1(3) .
C5F C6F C9F 118.8(3) .
C1F C6F C9F 120.0(3) .
C2F C7F H7F1 109.5 .
C2F C7F H7F2 109.5 .
H7F1 C7F H7F2 109.5 .
C2F C7F H7F3 109.5 .
H7F1 C7F H7F3 109.5 .
H7F2 C7F H7F3 109.5 .
C2F C7F H7F4 109.5 .
H7F1 C7F H7F4 141.1 .
H7F2 C7F H7F4 56.3 .
H7F3 C7F H7F4 56.3 .
C2F C7F H7F5 109.5 .
H7F1 C7F H7F5 56.3 .
H7F2 C7F H7F5 141.1 .
H7F3 C7F H7F5 56.3 .
H7F4 C7F H7F5 109.5 .
C2F C7F H7F6 109.5 .
H7F1 C7F H7F6 56.3 .
H7F2 C7F H7F6 56.3 .
H7F3 C7F H7F6 141.1 .
H7F4 C7F H7F6 109.5 .
H7F5 C7F H7F6 109.5 .
C4F C8F H8F1 109.5 .
C4F C8F H8F2 109.5 .
H8F1 C8F H8F2 109.5 .
C4F C8F H8F3 109.5 .
H8F1 C8F H8F3 109.5 .
H8F2 C8F H8F3 109.5 .
C4F C8F H8F4 109.5 .
H8F1 C8F H8F4 141.1 .
H8F2 C8F H8F4 56.3 .
H8F3 C8F H8F4 56.3 .
C4F C8F H8F5 109.5 .
H8F1 C8F H8F5 56.3 .
H8F2 C8F H8F5 141.1 .
H8F3 C8F H8F5 56.3 .
H8F4 C8F H8F5 109.5 .
C4F C8F H8F6 109.5 .
H8F1 C8F H8F6 56.3 .
H8F2 C8F H8F6 56.3 .
H8F3 C8F H8F6 141.1 .
H8F4 C8F H8F6 109.5 .
H8F5 C8F H8F6 109.5 .
C6F C9F H9F1 109.5 .
C6F C9F H9F2 109.5 .
H9F1 C9F H9F2 109.5 .
C6F C9F H9F3 109.5 .
H9F1 C9F H9F3 109.5 .
H9F2 C9F H9F3 109.5 .
C6F C9F H9F4 109.5 .
H9F1 C9F H9F4 141.1 .
H9F2 C9F H9F4 56.3 .
H9F3 C9F H9F4 56.3 .
C6F C9F H9F5 109.5 .
H9F1 C9F H9F5 56.3 .
H9F2 C9F H9F5 141.1 .
H9F3 C9F H9F5 56.3 .
H9F4 C9F H9F5 109.5 .
C6F C9F H9F6 109.5 .
H9F1 C9F H9F6 56.3 .
H9F2 C9F H9F6 56.3 .
H9F3 C9F H9F6 141.1 .
H9F4 C9F H9F6 109.5 .
H9F5 C9F H9F6 109.5 .
C2G C1G C6G 116.6(2) .
C2G C1G Zn4 121.81(18) .
C6G C1G Zn4 121.55(18) .
C3G C2G C1G 120.8(2) .
C3G C2G C7G 118.1(2) .
C1G C2G C7G 121.0(2) .
C4G C3G C2G 122.0(3) .
C4G C3G H3G 119.0 .
C2G C3G H3G 119.0 .
C5G C4G C3G 117.8(2) .
C5G C4G C8G 120.7(3) .
C3G C4G C8G 121.5(3) .
C4G C5G C6G 121.2(2) .
C4G C5G H5G 119.4 .
C6G C5G H5G 119.4 .
C5G C6G C1G 121.6(2) .
C5G C6G C9G 118.9(2) .
C1G C6G C9G 119.5(2) .
C2G C7G H7G1 109.5 .
C2G C7G H7G2 109.5 .
H7G1 C7G H7G2 109.5 .
C2G C7G H7G3 109.5 .
H7G1 C7G H7G3 109.5 .
H7G2 C7G H7G3 109.5 .
C2G C7G H7G4 109.5 .
H7G1 C7G H7G4 141.1 .
H7G2 C7G H7G4 56.3 .
H7G3 C7G H7G4 56.3 .
C2G C7G H7G5 109.5 .
H7G1 C7G H7G5 56.3 .
H7G2 C7G H7G5 141.1 .
H7G3 C7G H7G5 56.3 .
H7G4 C7G H7G5 109.5 .
C2G C7G H7G6 109.5 .
H7G1 C7G H7G6 56.3 .
H7G2 C7G H7G6 56.3 .
H7G3 C7G H7G6 141.1 .
H7G4 C7G H7G6 109.5 .
H7G5 C7G H7G6 109.5 .
C4G C8G H8G1 109.5 .
C4G C8G H8G2 109.5 .
H8G1 C8G H8G2 109.5 .
C4G C8G H8G3 109.5 .
H8G1 C8G H8G3 109.5 .
H8G2 C8G H8G3 109.5 .
C4G C8G H8G4 109.5 .
H8G1 C8G H8G4 141.1 .
H8G2 C8G H8G4 56.3 .
H8G3 C8G H8G4 56.3 .
C4G C8G H8G5 109.5 .
H8G1 C8G H8G5 56.3 .
H8G2 C8G H8G5 141.1 .
H8G3 C8G H8G5 56.3 .
H8G4 C8G H8G5 109.5 .
C4G C8G H8G6 109.5 .
H8G1 C8G H8G6 56.3 .
H8G2 C8G H8G6 56.3 .
H8G3 C8G H8G6 141.1 .
H8G4 C8G H8G6 109.5 .
H8G5 C8G H8G6 109.5 .
C6G C9G H9G1 109.5 .
C6G C9G H9G2 109.5 .
H9G1 C9G H9G2 109.5 .
C6G C9G H9G3 109.5 .
H9G1 C9G H9G3 109.5 .
H9G2 C9G H9G3 109.5 .
C6G C9G H9G4 109.5 .
H9G1 C9G H9G4 141.1 .
H9G2 C9G H9G4 56.3 .
H9G3 C9G H9G4 56.3 .
C6G C9G H9G5 109.5 .
H9G1 C9G H9G5 56.3 .
H9G2 C9G H9G5 141.1 .
H9G3 C9G H9G5 56.3 .
H9G4 C9G H9G5 109.5 .
C6G C9G H9G6 109.5 .
H9G1 C9G H9G6 56.3 .
H9G2 C9G H9G6 56.3 .
H9G3 C9G H9G6 141.1 .
H9G4 C9G H9G6 109.5 .
H9G5 C9G H9G6 109.5 .
C6H C1H C2H 116.5(2) .
C6H C1H Zn4 121.60(19) .
C2H C1H Zn4 121.69(17) .
C3H C2H C1H 121.1(2) .
C3H C2H C7H 118.5(2) .
C1H C2H C7H 120.4(2) .
C4H C3H C2H 121.8(3) .
C4H C3H H3H 119.1 .
C2H C3H H3H 119.1 .
C3H C4H C5H 117.5(2) .
C3H C4H C8H 121.1(3) .
C5H C4H C8H 121.4(3) .
C4H C5H C6H 121.6(2) .
C4H C5H H5H 119.2 .
C6H C5H H5H 119.2 .
C5H C6H C1H 121.5(2) .
C5H C6H C9H 118.9(2) .
C1H C6H C9H 119.6(2) .
C2H C7H H7H1 109.5 .
C2H C7H H7H2 109.5 .
H7H1 C7H H7H2 109.5 .
C2H C7H H7H3 109.5 .
H7H1 C7H H7H3 109.5 .
H7H2 C7H H7H3 109.5 .
C2H C7H H7H4 109.5 .
H7H1 C7H H7H4 141.1 .
H7H2 C7H H7H4 56.3 .
H7H3 C7H H7H4 56.3 .
C2H C7H H7H5 109.5 .
H7H1 C7H H7H5 56.3 .
H7H2 C7H H7H5 141.1 .
H7H3 C7H H7H5 56.3 .
H7H4 C7H H7H5 109.5 .
C2H C7H H7H6 109.5 .
H7H1 C7H H7H6 56.3 .
H7H2 C7H H7H6 56.3 .
H7H3 C7H H7H6 141.1 .
H7H4 C7H H7H6 109.5 .
H7H5 C7H H7H6 109.5 .
C4H C8H H8H1 109.5 .
C4H C8H H8H2 109.5 .
H8H1 C8H H8H2 109.5 .
C4H C8H H8H3 109.5 .
H8H1 C8H H8H3 109.5 .
H8H2 C8H H8H3 109.5 .
C4H C8H H8H4 109.5 .
H8H1 C8H H8H4 141.1 .
H8H2 C8H H8H4 56.3 .
H8H3 C8H H8H4 56.3 .
C4H C8H H8H5 109.5 .
H8H1 C8H H8H5 56.3 .
H8H2 C8H H8H5 141.1 .
H8H3 C8H H8H5 56.3 .
H8H4 C8H H8H5 109.5 .
C4H C8H H8H6 109.5 .
H8H1 C8H H8H6 56.3 .
H8H2 C8H H8H6 56.3 .
H8H3 C8H H8H6 141.1 .
H8H4 C8H H8H6 109.5 .
H8H5 C8H H8H6 109.5 .
C6H C9H H9H1 109.5 .
C6H C9H H9H2 109.5 .
H9H1 C9H H9H2 109.5 .
C6H C9H H9H3 109.5 .
H9H1 C9H H9H3 109.5 .
H9H2 C9H H9H3 109.5 .
C6H C9H H9H4 109.5 .
H9H1 C9H H9H4 141.1 .
H9H2 C9H H9H4 56.3 .
H9H3 C9H H9H4 56.3 .
C6H C9H H9H5 109.5 .
H9H1 C9H H9H5 56.3 .
H9H2 C9H H9H5 141.1 .
H9H3 C9H H9H5 56.3 .
H9H4 C9H H9H5 109.5 .
C6H C9H H9H6 109.5 .
H9H1 C9H H9H6 56.3 .
H9H2 C9H H9H6 56.3 .
H9H3 C9H H9H6 141.1 .
H9H4 C9H H9H6 109.5 .
H9H5 C9H H9H6 109.5 .
C1J Zn5 C1I 136.12(9) .
C1J Zn5 N31 109.78(8) .
C1I Zn5 N31 114.09(8) .
C35 N31 C31 115.20(19) .
C35 N31 Zn5 120.73(15) .
C31 N31 Zn5 123.98(15) .
N31 C31 C32 124.1(2) .
N31 C31 H31 117.9 .
C32 C31 H31 117.9 .
C31 C32 C33 121.5(2) .
C31 C32 H32 119.3 .
C33 C32 H32 119.3 .
C33 C33 C32 123.2(2) 2_755
C33 C33 C34 123.2(2) 2_755
C32 C33 C34 113.61(19) .
C35 C34 C33 121.3(2) .
C35 C34 H34 119.4 .
C33 C34 H34 119.4 .
N31 C35 C34 124.4(2) .
N31 C35 H35 117.8 .
C34 C35 H35 117.8 .
C6I C1I C2I 116.8(2) .
C6I C1I Zn5 121.16(18) .
C2I C1I Zn5 121.77(18) .
C3I C2I C1I 121.0(3) .
C3I C2I C7I 119.1(2) .
C1I C2I C7I 119.9(2) .
C4I C3I C2I 121.6(3) .
C4I C3I H3I 119.2 .
C2I C3I H3I 119.2 .
C3I C4I C5I 118.0(3) .
C3I C4I C8I 120.8(3) .
C5I C4I C8I 121.2(3) .
C4I C5I C6I 121.5(3) .
C4I C5I H5I 119.3 .
C6I C5I H5I 119.3 .
C5I C6I C1I 121.2(3) .
C5I C6I C9I 118.8(3) .
C1I C6I C9I 119.9(2) .
C2I C7I H7I1 109.5 .
C2I C7I H7I2 109.5 .
H7I1 C7I H7I2 109.5 .
C2I C7I H7I3 109.5 .
H7I1 C7I H7I3 109.5 .
H7I2 C7I H7I3 109.5 .
C2I C7I H7I4 109.5 .
H7I1 C7I H7I4 141.1 .
H7I2 C7I H7I4 56.3 .
H7I3 C7I H7I4 56.3 .
C2I C7I H7I5 109.5 .
H7I1 C7I H7I5 56.3 .
H7I2 C7I H7I5 141.1 .
H7I3 C7I H7I5 56.3 .
H7I4 C7I H7I5 109.5 .
C2I C7I H7I6 109.5 .
H7I1 C7I H7I6 56.3 .
H7I2 C7I H7I6 56.3 .
H7I3 C7I H7I6 141.1 .
H7I4 C7I H7I6 109.5 .
H7I5 C7I H7I6 109.5 .
C4I C8I H8I1 109.5 .
C4I C8I H8I2 109.5 .
H8I1 C8I H8I2 109.5 .
C4I C8I H8I3 109.5 .
H8I1 C8I H8I3 109.5 .
H8I2 C8I H8I3 109.5 .
C4I C8I H8I4 109.5 .
H8I1 C8I H8I4 141.1 .
H8I2 C8I H8I4 56.3 .
H8I3 C8I H8I4 56.3 .
C4I C8I H8I5 109.5 .
H8I1 C8I H8I5 56.3 .
H8I2 C8I H8I5 141.1 .
H8I3 C8I H8I5 56.3 .
H8I4 C8I H8I5 109.5 .
C4I C8I H8I6 109.5 .
H8I1 C8I H8I6 56.3 .
H8I2 C8I H8I6 56.3 .
H8I3 C8I H8I6 141.1 .
H8I4 C8I H8I6 109.5 .
H8I5 C8I H8I6 109.5 .
C6I C9I H9I1 109.5 .
C6I C9I H9I2 109.5 .
H9I1 C9I H9I2 109.5 .
C6I C9I H9I3 109.5 .
H9I1 C9I H9I3 109.5 .
H9I2 C9I H9I3 109.5 .
C6I C9I H9I4 109.5 .
H9I1 C9I H9I4 141.1 .
H9I2 C9I H9I4 56.3 .
H9I3 C9I H9I4 56.3 .
C6I C9I H9I5 109.5 .
H9I1 C9I H9I5 56.3 .
H9I2 C9I H9I5 141.1 .
H9I3 C9I H9I5 56.3 .
H9I4 C9I H9I5 109.5 .
C6I C9I H9I6 109.5 .
H9I1 C9I H9I6 56.3 .
H9I2 C9I H9I6 56.3 .
H9I3 C9I H9I6 141.1 .
H9I4 C9I H9I6 109.5 .
H9I5 C9I H9I6 109.5 .
C2J C1J C6J 117.1(2) .
C2J C1J Zn5 121.44(16) .
C6J C1J Zn5 121.35(17) .
C3J C2J C1J 121.1(2) .
C3J C2J C7J 118.2(2) .
C1J C2J C7J 120.7(2) .
C4J C3J C2J 121.5(2) .
C4J C3J H3J 119.3 .
C2J C3J H3J 119.3 .
C3J C4J C5J 118.0(2) .
C3J C4J C8J 121.2(2) .
C5J C4J C8J 120.8(2) .
C4J C5J C6J 121.6(2) .
C4J C5J H5J 119.2 .
C6J C5J H5J 119.2 .
C5J C6J C1J 120.7(2) .
C5J C6J C9J 119.4(2) .
C1J C6J C9J 120.0(2) .
C2J C7J H7J1 109.5 .
C2J C7J H7J2 109.5 .
H7J1 C7J H7J2 109.5 .
C2J C7J H7J3 109.5 .
H7J1 C7J H7J3 109.5 .
H7J2 C7J H7J3 109.5 .
C2J C7J H7J4 109.5 .
H7J1 C7J H7J4 141.1 .
H7J2 C7J H7J4 56.3 .
H7J3 C7J H7J4 56.3 .
C2J C7J H7J5 109.5 .
H7J1 C7J H7J5 56.3 .
H7J2 C7J H7J5 141.1 .
H7J3 C7J H7J5 56.3 .
H7J4 C7J H7J5 109.5 .
C2J C7J H7J6 109.5 .
H7J1 C7J H7J6 56.3 .
H7J2 C7J H7J6 56.3 .
H7J3 C7J H7J6 141.1 .
H7J4 C7J H7J6 109.5 .
H7J5 C7J H7J6 109.5 .
C4J C8J H8J1 109.5 .
C4J C8J H8J2 109.5 .
H8J1 C8J H8J2 109.5 .
C4J C8J H8J3 109.5 .
H8J1 C8J H8J3 109.5 .
H8J2 C8J H8J3 109.5 .
C4J C8J H8J4 109.5 .
H8J1 C8J H8J4 141.1 .
H8J2 C8J H8J4 56.3 .
H8J3 C8J H8J4 56.3 .
C4J C8J H8J5 109.5 .
H8J1 C8J H8J5 56.3 .
H8J2 C8J H8J5 141.1 .
H8J3 C8J H8J5 56.3 .
H8J4 C8J H8J5 109.5 .
C4J C8J H8J6 109.5 .
H8J1 C8J H8J6 56.3 .
H8J2 C8J H8J6 56.3 .
H8J3 C8J H8J6 141.1 .
H8J4 C8J H8J6 109.5 .
H8J5 C8J H8J6 109.5 .
C6J C9J H9J1 109.5 .
C6J C9J H9J2 109.5 .
H9J1 C9J H9J2 109.5 .
C6J C9J H9J3 109.5 .
H9J1 C9J H9J3 109.5 .
H9J2 C9J H9J3 109.5 .
C6J C9J H9J4 109.5 .
H9J1 C9J H9J4 141.1 .
H9J2 C9J H9J4 56.3 .
H9J3 C9J H9J4 56.3 .
C6J C9J H9J5 109.5 .
H9J1 C9J H9J5 56.3 .
H9J2 C9J H9J5 141.1 .
H9J3 C9J H9J5 56.3 .
H9J4 C9J H9J5 109.5 .
C6J C9J H9J6 109.5 .
H9J1 C9J H9J6 56.3 .
H9J2 C9J H9J6 56.3 .
H9J3 C9J H9J6 141.1 .
H9J4 C9J H9J6 109.5 .
H9J5 C9J H9J6 109.5 .
C1L Zn6 C1K 137.50(10) .
C1L Zn6 N41 106.66(10) .
C1K Zn6 N41 115.84(10) .
C41 N41 C45 115.3(2) .
C41 N41 Zn6 124.61(18) .
C45 N41 Zn6 119.86(17) .
N41 C41 C42 124.0(3) .
N41 C41 H41 118.0 .
C42 C41 H41 118.0 .
C41 C42 C43 121.5(2) .
C41 C42 H42 119.3 .
C43 C42 H42 119.3 .
C43 C43 C42 124.0(3) 2_666
C43 C43 C44 122.4(3) 2_666
C42 C43 C44 113.7(2) .
C45 C44 C43 120.8(3) .
C45 C44 H44 119.6 .
C43 C44 H44 119.6 .
N41 C45 C44 124.8(2) .
N41 C45 H45 117.6 .
C44 C45 H45 117.6 .
C2K C1K C6K 115.7(3) .
C2K C1K Zn6 121.4(2) .
C6K C1K Zn6 122.6(3) .
C3K C2K C1K 122.0(3) .
C3K C2K C7K 118.7(3) .
C1K C2K C7K 119.3(3) .
C4K C3K C2K 121.6(4) .
C4K C3K H3K 119.2 .
C2K C3K H3K 119.2 .
C5K C4K C3K 117.2(4) .
C5K C4K C8K 121.6(5) .
C3K C4K C8K 121.2(5) .
C4K C5K C6K 122.7(4) .
C4K C5K H5K 118.6 .
C6K C5K H5K 118.6 .
C5K C6K C1K 120.8(4) .
C5K C6K C9K 119.5(4) .
C1K C6K C9K 119.7(4) .
C2K C7K H7K1 109.5 .
C2K C7K H7K2 109.5 .
H7K1 C7K H7K2 109.5 .
C2K C7K H7K3 109.5 .
H7K1 C7K H7K3 109.5 .
H7K2 C7K H7K3 109.5 .
C2K C7K H7K4 109.5 .
H7K1 C7K H7K4 141.1 .
H7K2 C7K H7K4 56.3 .
H7K3 C7K H7K4 56.3 .
C2K C7K H7K5 109.5 .
H7K1 C7K H7K5 56.3 .
H7K2 C7K H7K5 141.1 .
H7K3 C7K H7K5 56.3 .
H7K4 C7K H7K5 109.5 .
C2K C7K H7K6 109.5 .
H7K1 C7K H7K6 56.3 .
H7K2 C7K H7K6 56.3 .
H7K3 C7K H7K6 141.1 .
H7K4 C7K H7K6 109.5 .
H7K5 C7K H7K6 109.5 .
C4K C8K H8K1 109.5 .
C4K C8K H8K2 109.5 .
H8K1 C8K H8K2 109.5 .
C4K C8K H8K3 109.5 .
H8K1 C8K H8K3 109.5 .
H8K2 C8K H8K3 109.5 .
C4K C8K H8K4 109.5 .
H8K1 C8K H8K4 141.1 .
H8K2 C8K H8K4 56.3 .
H8K3 C8K H8K4 56.3 .
C4K C8K H8K5 109.5 .
H8K1 C8K H8K5 56.3 .
H8K2 C8K H8K5 141.1 .
H8K3 C8K H8K5 56.3 .
H8K4 C8K H8K5 109.5 .
C4K C8K H8K6 109.5 .
H8K1 C8K H8K6 56.3 .
H8K2 C8K H8K6 56.3 .
H8K3 C8K H8K6 141.1 .
H8K4 C8K H8K6 109.5 .
H8K5 C8K H8K6 109.5 .
C6K C9K H9K1 109.5 .
C6K C9K H9K2 109.5 .
H9K1 C9K H9K2 109.5 .
C6K C9K H9K3 109.5 .
H9K1 C9K H9K3 109.5 .
H9K2 C9K H9K3 109.5 .
C6K C9K H9K4 109.5 .
H9K1 C9K H9K4 141.1 .
H9K2 C9K H9K4 56.3 .
H9K3 C9K H9K4 56.3 .
C6K C9K H9K5 109.5 .
H9K1 C9K H9K5 56.3 .
H9K2 C9K H9K5 141.1 .
H9K3 C9K H9K5 56.3 .
H9K4 C9K H9K5 109.5 .
C6K C9K H9K6 109.5 .
H9K1 C9K H9K6 56.3 .
H9K2 C9K H9K6 56.3 .
H9K3 C9K H9K6 141.1 .
H9K4 C9K H9K6 109.5 .
H9K5 C9K H9K6 109.5 .
C6L C1L C2L 116.3(3) .
C6L C1L Zn6 124.1(2) .
C2L C1L Zn6 119.4(3) .
C3L C2L C1L 121.2(4) .
C3L C2L C7L 119.2(3) .
C1L C2L C7L 119.6(3) .
C4L C3L C2L 121.5(3) .
C4L C3L H3L 119.2 .
C2L C3L H3L 119.2 .
C3L C4L C5L 118.2(4) .
C3L C4L C8L 120.4(5) .
C5L C4L C8L 121.4(5) .
C4L C5L C6L 121.9(4) .
C4L C5L H5L 119.1 .
C6L C5L H5L 119.1 .
C5L C6L C1L 120.9(3) .
C5L C6L C9L 119.4(3) .
C1L C6L C9L 119.7(3) .
C2L C7L H7L1 109.5 .
C2L C7L H7L2 109.5 .
H7L1 C7L H7L2 109.5 .
C2L C7L H7L3 109.5 .
H7L1 C7L H7L3 109.5 .
H7L2 C7L H7L3 109.5 .
C2L C7L H7L4 109.5 .
H7L1 C7L H7L4 141.1 .
H7L2 C7L H7L4 56.3 .
H7L3 C7L H7L4 56.3 .
C2L C7L H7L5 109.5 .
H7L1 C7L H7L5 56.3 .
H7L2 C7L H7L5 141.1 .
H7L3 C7L H7L5 56.3 .
H7L4 C7L H7L5 109.5 .
C2L C7L H7L6 109.5 .
H7L1 C7L H7L6 56.3 .
H7L2 C7L H7L6 56.3 .
H7L3 C7L H7L6 141.1 .
H7L4 C7L H7L6 109.5 .
H7L5 C7L H7L6 109.5 .
C4L C8L H8L1 109.5 .
C4L C8L H8L2 109.5 .
H8L1 C8L H8L2 109.5 .
C4L C8L H8L3 109.5 .
H8L1 C8L H8L3 109.5 .
H8L2 C8L H8L3 109.5 .
C4L C8L H8L4 109.5 .
H8L1 C8L H8L4 141.1 .
H8L2 C8L H8L4 56.3 .
H8L3 C8L H8L4 56.3 .
C4L C8L H8L5 109.5 .
H8L1 C8L H8L5 56.3 .
H8L2 C8L H8L5 141.1 .
H8L3 C8L H8L5 56.3 .
H8L4 C8L H8L5 109.5 .
C4L C8L H8L6 109.5 .
H8L1 C8L H8L6 56.3 .
H8L2 C8L H8L6 56.3 .
H8L3 C8L H8L6 141.1 .
H8L4 C8L H8L6 109.5 .
H8L5 C8L H8L6 109.5 .
C6L C9L H9L1 109.5 .
C6L C9L H9L2 109.5 .
H9L1 C9L H9L2 109.5 .
C6L C9L H9L3 109.5 .
H9L1 C9L H9L3 109.5 .
H9L2 C9L H9L3 109.5 .
C6L C9L H9L4 109.5 .
H9L1 C9L H9L4 141.1 .
H9L2 C9L H9L4 56.3 .
H9L3 C9L H9L4 56.3 .
C6L C9L H9L5 109.5 .
H9L1 C9L H9L5 56.3 .
H9L2 C9L H9L5 141.1 .
H9L3 C9L H9L5 56.3 .
H9L4 C9L H9L5 109.5 .
C6L C9L H9L6 109.5 .
H9L1 C9L H9L6 56.3 .
H9L2 C9L H9L6 56.3 .
H9L3 C9L H9L6 141.1 .
H9L4 C9L H9L6 109.5 .
H9L5 C9L H9L6 109.5 .
O1S K1 O1T 162.68(11) .
O1S K1 O16 81.52(8) .
O1T K1 O16 87.66(9) .
O1S K1 O12 98.26(8) .
O1T K1 O12 98.77(9) .
O16 K1 O12 118.20(6) .
O1S K1 O15 83.13(9) .
O1T K1 O15 79.85(9) .
O16 K1 O15 62.09(7) .
O12 K1 O15 178.59(6) .
O1S K1 O13 98.78(8) .
O1T K1 O13 92.18(9) .
O16 K1 O13 179.31(7) .
O12 K1 O13 61.16(6) .
O15 K1 O13 118.54(6) .
O1S K1 O11 101.18(7) .
O1T K1 O11 84.70(8) .
O16 K1 O11 59.62(6) .
O12 K1 O11 59.97(6) .
O15 K1 O11 119.97(6) .
O13 K1 O11 119.69(6) .
O1S K1 O14 79.53(7) .
O1T K1 O14 94.75(8) .
O16 K1 O14 121.03(6) .
O12 K1 O14 119.52(6) .
O15 K1 O14 60.52(6) .
O13 K1 O14 59.65(6) .
O11 K1 O14 179.15(6) .
O1S K1 C4S 22.03(8) .
O1T K1 C4S 156.06(11) .
O16 K1 C4S 68.94(10) .
O12 K1 C4S 88.42(10) .
O15 K1 C4S 92.94(11) .
O13 K1 C4S 111.14(10) .
O11 K1 C4S 79.20(8) .
O14 K1 C4S 101.52(8) .
O1S K1 C4T 153.86(11) .
O1T K1 C4T 21.61(10) .
O16 K1 C4T 105.61(9) .
O12 K1 C4T 100.09(10) .
O15 K1 C4T 78.53(11) .
O13 K1 C4T 74.38(9) .
O11 K1 C4T 104.07(9) .
O14 K1 C4T 75.28(9) .
C4S K1 C4T 171.42(14) .
C112 O11 C101 113.8(2) .
C112 O11 K1 115.49(18) .
C101 O11 K1 115.20(16) .
C102 O12 C103 111.8(2) .
C102 O12 K1 114.01(16) .
C103 O12 K1 113.37(15) .
C104 O13 C105 113.4(2) .
C104 O13 K1 112.53(16) .
C105 O13 K1 115.45(16) .
C106 O14 C107 112.7(2) .
C106 O14 K1 113.87(16) .
C107 O14 K1 113.06(17) .
C108 O15 C109 112.3(2) .
C108 O15 K1 113.55(17) .
C109 O15 K1 111.71(19) .
C110 O16 C111 111.7(2) .
C110 O16 K1 113.1(2) .
C111 O16 K1 117.26(16) .
O11 C101 C102 108.9(2) .
O11 C101 H10A 109.9 .
C102 C101 H10A 109.9 .
O11 C101 H10B 109.9 .
C102 C101 H10B 109.9 .
H10A C101 H10B 108.3 .
O12 C102 C101 109.6(3) .
O12 C102 H10C 109.7 .
C101 C102 H10C 109.7 .
O12 C102 H10D 109.7 .
C101 C102 H10D 109.7 .
H10C C102 H10D 108.2 .
O12 C103 C104 109.8(2) .
O12 C103 H10E 109.7 .
C104 C103 H10E 109.7 .
O12 C103 H10F 109.7 .
C104 C103 H10F 109.7 .
H10E C103 H10F 108.2 .
O13 C104 C103 108.9(3) .
O13 C104 H10G 109.9 .
C103 C104 H10G 109.9 .
O13 C104 H10H 109.9 .
C103 C104 H10H 109.9 .
H10G C104 H10H 108.3 .
O13 C105 C106 108.7(3) .
O13 C105 H10I 110.0 .
C106 C105 H10I 110.0 .
O13 C105 H10J 110.0 .
C106 C105 H10J 110.0 .
H10I C105 H10J 108.3 .
O14 C106 C105 108.4(2) .
O14 C106 H10K 110.0 .
C105 C106 H10K 110.0 .
O14 C106 H10L 110.0 .
C105 C106 H10L 110.0 .
H10K C106 H10L 108.4 .
O14 C107 C108 109.0(2) .
O14 C107 H10M 109.9 .
C108 C107 H10M 109.9 .
O14 C107 H10N 109.9 .
C108 C107 H10N 109.9 .
H10M C107 H10N 108.3 .
O15 C108 C107 108.4(3) .
O15 C108 H10O 110.0 .
C107 C108 H10O 110.0 .
O15 C108 H10P 110.0 .
C107 C108 H10P 110.0 .
H10O C108 H10P 108.4 .
O15 C109 C110 109.4(3) .
O15 C109 H10Q 109.8 .
C110 C109 H10Q 109.8 .
O15 C109 H10R 109.8 .
C110 C109 H10R 109.8 .
H10Q C109 H10R 108.2 .
O16 C110 C109 108.9(3) .
O16 C110 H11A 109.9 .
C109 C110 H11A 109.9 .
O16 C110 H11B 109.9 .
C109 C110 H11B 109.9 .
H11A C110 H11B 108.3 .
O16 C111 C112 109.6(2) .
O16 C111 H11C 109.8 .
C112 C111 H11C 109.8 .
O16 C111 H11D 109.8 .
C112 C111 H11D 109.8 .
H11C C111 H11D 108.2 .
O11 C112 C111 109.3(3) .
O11 C112 H11E 109.8 .
C111 C112 H11E 109.8 .
O11 C112 H11F 109.8 .
C111 C112 H11F 109.8 .
H11E C112 H11F 108.3 .
O1V K2 O1U 159.87(8) .
O1V K2 O24 77.30(6) .
O1U K2 O24 91.06(6) .
O1V K2 O26 98.05(7) .
O1U K2 O26 101.85(7) .
O24 K2 O26 116.57(6) .
O1V K2 O23 75.31(7) .
O1U K2 O23 84.75(7) .
O24 K2 O23 61.99(5) .
O26 K2 O23 173.34(6) .
O1V K2 O21 97.18(7) .
O1U K2 O21 94.93(7) .
O24 K2 O21 173.96(6) .
O26 K2 O21 61.35(6) .
O23 K2 O21 119.34(6) .
O1V K2 O22 75.59(6) .
O1U K2 O22 97.06(6) .
O24 K2 O22 120.52(6) .
O26 K2 O22 118.95(6) .
O23 K2 O22 60.33(6) .
O21 K2 O22 59.56(6) .
O1V K2 O25 101.53(6) .
O1U K2 O25 85.88(6) .
O24 K2 O25 58.93(5) .
O26 K2 O25 60.51(5) .
O23 K2 O25 119.82(6) .
O21 K2 O25 120.64(6) .
O22 K2 O25 177.05(6) .
O1V K2 C1V 22.79(7) .
O1U K2 C1V 156.75(8) .
O24 K2 C1V 66.08(8) .
O26 K2 C1V 85.75(8) .
O23 K2 C1V 87.83(8) .
O21 K2 C1V 107.88(8) .
O22 K2 C1V 98.33(7) .
O25 K2 C1V 78.78(7) .
C212 O21 C201 113.2(2) .
C212 O21 K2 112.75(15) .
C201 O21 K2 116.75(16) .
C203 O22 C202 113.0(2) .
C203 O22 K2 114.10(15) .
C202 O22 K2 113.57(15) .
C205 O23 C204 112.1(2) .
C205 O23 K2 111.32(15) .
C204 O23 K2 114.09(15) .
C207 O24 C206 111.9(2) .
C207 O24 K2 116.99(15) .
C206 O24 K2 112.36(15) .
C208 O25 C209 113.0(2) .
C208 O25 K2 116.93(15) .
C209 O25 K2 115.81(16) .
C211 O26 C210 110.4(2) .
C211 O26 K2 113.18(16) .
C210 O26 K2 111.62(16) .
O21 C201 C202 108.5(2) .
O21 C201 H20A 110.0 .
C202 C201 H20A 110.0 .
O21 C201 H20B 110.0 .
C202 C201 H20B 110.0 .
H20A C201 H20B 108.4 .
O22 C202 C201 108.0(2) .
O22 C202 H20C 110.1 .
C201 C202 H20C 110.1 .
O22 C202 H20D 110.1 .
C201 C202 H20D 110.1 .
H20C C202 H20D 108.4 .
O22 C203 C204 108.3(2) .
O22 C203 H20E 110.0 .
C204 C203 H20E 110.0 .
O22 C203 H20F 110.0 .
C204 C203 H20F 110.0 .
H20E C203 H20F 108.4 .
O23 C204 C203 108.5(2) .
O23 C204 H20G 110.0 .
C203 C204 H20G 110.0 .
O23 C204 H20H 110.0 .
C203 C204 H20H 110.0 .
H20G C204 H20H 108.4 .
O23 C205 C206 109.4(2) .
O23 C205 H20I 109.8 .
C206 C205 H20I 109.8 .
O23 C205 H20J 109.8 .
C206 C205 H20J 109.8 .
H20I C205 H20J 108.2 .
O24 C206 C205 108.9(2) .
O24 C206 H20K 109.9 .
C205 C206 H20K 109.9 .
O24 C206 H20L 109.9 .
C205 C206 H20L 109.9 .
H20K C206 H20L 108.3 .
O24 C207 C208 108.6(2) .
O24 C207 H20M 110.0 .
C208 C207 H20M 110.0 .
O24 C207 H20N 110.0 .
C208 C207 H20N 110.0 .
H20M C207 H20N 108.4 .
O25 C208 C207 108.8(2) .
O25 C208 H20O 109.9 .
C207 C208 H20O 109.9 .
O25 C208 H20P 109.9 .
C207 C208 H20P 109.9 .
H20O C208 H20P 108.3 .
O25 C209 C210 108.3(2) .
O25 C209 H20Q 110.0 .
C210 C209 H20Q 110.0 .
O25 C209 H20R 110.0 .
C210 C209 H20R 110.0 .
H20Q C209 H20R 108.4 .
O26 C210 C209 109.6(2) .
O26 C210 H21A 109.8 .
C209 C210 H21A 109.8 .
O26 C210 H21B 109.8 .
C209 C210 H21B 109.8 .
H21A C210 H21B 108.2 .
O26 C211 C212 109.5(2) .
O26 C211 H21C 109.8 .
C212 C211 H21C 109.8 .
O26 C211 H21D 109.8 .
C212 C211 H21D 109.8 .
H21C C211 H21D 108.2 .
O21 C212 C211 108.9(3) .
O21 C212 H21E 109.9 .
C211 C212 H21E 109.9 .
O21 C212 H21F 109.9 .
C211 C212 H21F 109.9 .
H21E C212 H21F 108.3 .
O1W K3 O1X 161.46(10) .
O1W K3 O34 78.26(7) .
O1X K3 O34 92.05(8) .
O1W K3 O31 102.17(7) .
O1X K3 O31 87.57(8) .
O34 K3 O31 179.56(7) .
O1W K3 O32 103.80(8) .
O1X K3 O32 94.69(8) .
O34 K3 O32 117.86(6) .
O31 K3 O32 61.97(6) .
O1W K3 O35 79.94(8) .
O1X K3 O35 81.56(8) .
O34 K3 O35 61.69(6) .
O31 K3 O35 118.45(6) .
O32 K3 O35 176.16(6) .
O1W K3 O36 79.76(7) .
O1X K3 O36 91.93(7) .
O34 K3 O36 120.29(6) .
O31 K3 O36 59.94(6) .
O32 K3 O36 121.10(6) .
O35 K3 O36 60.14(6) .
O1W K3 O33 102.82(7) .
O1X K3 O33 85.29(7) .
O34 K3 O33 59.65(6) .
O31 K3 O33 120.10(6) .
O32 K3 O33 59.53(6) .
O35 K3 O33 119.03(6) .
O36 K3 O33 177.20(6) .
C312 O31 C301 113.7(2) .
C312 O31 K3 114.84(16) .
C301 O31 K3 111.84(15) .
C302 O32 C303 111.7(2) .
C302 O32 K3 111.70(15) .
C303 O32 K3 113.83(16) .
C305 O33 C304 113.5(2) .
C305 O33 K3 113.23(17) .
C304 O33 K3 116.04(16) .
C307 O34 C306 111.4(2) .
C307 O34 K3 114.44(17) .
C306 O34 K3 117.97(17) .
C308 O35 C309 112.8(2) .
C308 O35 K3 111.34(17) .
C309 O35 K3 115.04(16) .
C310 O36 C311 113.2(2) .
C310 O36 K3 114.48(16) .
C311 O36 K3 115.41(16) .
O31 C301 C302 109.6(2) .
O31 C301 H30A 109.7 .
C302 C301 H30A 109.7 .
O31 C301 H30B 109.7 .
C302 C301 H30B 109.7 .
H30A C301 H30B 108.2 .
O32 C302 C301 109.9(2) .
O32 C302 H30C 109.7 .
C301 C302 H30C 109.7 .
O32 C302 H30D 109.7 .
C301 C302 H30D 109.7 .
H30C C302 H30D 108.2 .
O32 C303 C304 109.3(3) .
O32 C303 H30E 109.8 .
C304 C303 H30E 109.8 .
O32 C303 H30F 109.8 .
C304 C303 H30F 109.8 .
H30E C303 H30F 108.3 .
O33 C304 C303 108.6(2) .
O33 C304 H30G 110.0 .
C303 C304 H30G 110.0 .
O33 C304 H30H 110.0 .
C303 C304 H30H 110.0 .
H30G C304 H30H 108.3 .
O33 C305 C306 108.9(2) .
O33 C305 H30I 109.9 .
C306 C305 H30I 109.9 .
O33 C305 H30J 109.9 .
C306 C305 H30J 109.9 .
H30I C305 H30J 108.3 .
O34 C306 C305 109.2(2) .
O34 C306 H30K 109.8 .
C305 C306 H30K 109.8 .
O34 C306 H30L 109.8 .
C305 C306 H30L 109.8 .
H30K C306 H30L 108.3 .
O34 C307 C308 108.9(2) .
O34 C307 H30M 109.9 .
C308 C307 H30M 109.9 .
O34 C307 H30N 109.9 .
C308 C307 H30N 109.9 .
H30M C307 H30N 108.3 .
O35 C308 C307 109.9(2) .
O35 C308 H30O 109.7 .
C307 C308 H30O 109.7 .
O35 C308 H30P 109.7 .
C307 C308 H30P 109.7 .
H30O C308 H30P 108.2 .
O35 C309 C310 108.6(2) .
O35 C309 H30Q 110.0 .
C310 C309 H30Q 110.0 .
O35 C309 H30R 110.0 .
C310 C309 H30R 110.0 .
H30Q C309 H30R 108.3 .
O36 C310 C309 109.7(2) .
O36 C310 H31A 109.7 .
C309 C310 H31A 109.7 .
O36 C310 H31B 109.7 .
C309 C310 H31B 109.7 .
H31A C310 H31B 108.2 .
O36 C311 C312 108.7(2) .
O36 C311 H31C 110.0 .
C312 C311 H31C 110.0 .
O36 C311 H31D 110.0 .
C312 C311 H31D 110.0 .
H31C C311 H31D 108.3 .
O31 C312 C311 108.6(2) .
O31 C312 H31E 110.0 .
C311 C312 H31E 110.0 .
O31 C312 H31F 110.0 .
C311 C312 H31F 110.0 .
H31E C312 H31F 108.4 .
C1S O1S C4S 106.9(3) .
C1S O1S K1 134.7(2) .
C4S O1S K1 113.05(19) .
O1S C1S C2S 107.0(3) .
O1S C1S H1S1 110.3 .
C2S C1S H1S1 110.3 .
O1S C1S H1S2 110.3 .
C2S C1S H1S2 110.3 .
H1S1 C1S H1S2 108.6 .
C1S C2S C3S 104.8(3) .
C1S C2S H2S1 110.8 .
C3S C2S H2S1 110.8 .
C1S C2S H2S2 110.8 .
C3S C2S H2S2 110.8 .
H2S1 C2S H2S2 108.9 .
C4S C3S C2S 104.6(3) .
C4S C3S H3S1 110.8 .
C2S C3S H3S1 110.8 .
C4S C3S H3S2 110.8 .
C2S C3S H3S2 110.8 .
H3S1 C3S H3S2 108.9 .
O1S C4S C3S 106.2(3) .
C3S C4S K1 149.5(3) .
O1S C4S H4S1 110.5 .
C3S C4S H4S1 110.5 .
K1 C4S H4S1 79.0 .
O1S C4S H4S2 110.5 .
C3S C4S H4S2 110.5 .
K1 C4S H4S2 92.4 .
H4S1 C4S H4S2 108.7 .
C4T O1T C1T 102.0(3) .
C4T O1T K1 113.7(2) .
C1T O1T K1 134.3(3) .
O1T C1T C2T 102.7(4) .
O1T C1T H1T1 111.2 .
C2T C1T H1T1 111.2 .
O1T C1T H1T2 111.2 .
C2T C1T H1T2 111.2 .
H1T1 C1T H1T2 109.1 .
C1T C2T C3T 104.5(3) .
C1T C2T H2T1 110.9 .
C3T C2T H2T1 110.9 .
C1T C2T H2T2 110.9 .
C3T C2T H2T2 110.9 .
H2T1 C2T H2T2 108.9 .
C4T C3T C2T 103.7(3) .
C4T C3T H3T1 111.0 .
C2T C3T H3T1 111.0 .
C4T C3T H3T2 111.0 .
C2T C3T H3T2 111.0 .
H3T1 C3T H3T2 109.0 .
O1T C4T C3T 105.8(4) .
C3T C4T K1 148.5(4) .
O1T C4T H4T1 110.6 .
C3T C4T H4T1 110.6 .
K1 C4T H4T1 93.5 .
O1T C4T H4T2 110.6 .
C3T C4T H4T2 110.6 .
K1 C4T H4T2 78.5 .
H4T1 C4T H4T2 108.7 .
C1U O1U C4U 107.4(3) .
C1U O1U K2 132.2(2) .
C4U O1U K2 115.33(17) .
O1U C1U C2U 109.2(3) .
O1U C1U H1U1 109.8 .
C2U C1U H1U1 109.8 .
O1U C1U H1U2 109.8 .
C2U C1U H1U2 109.8 .
H1U1 C1U H1U2 108.3 .
C1U C2U C3U 104.9(3) .
C1U C2U H2U1 110.8 .
C3U C2U H2U1 110.8 .
C1U C2U H2U2 110.8 .
C3U C2U H2U2 110.8 .
H2U1 C2U H2U2 108.9 .
C4U C3U C2U 103.1(2) .
C4U C3U H3U1 111.1 .
C2U C3U H3U1 111.1 .
C4U C3U H3U2 111.1 .
C2U C3U H3U2 111.1 .
H3U1 C3U H3U2 109.1 .
O1U C4U C3U 105.6(2) .
O1U C4U H4U1 110.6 .
C3U C4U H4U1 110.6 .
O1U C4U H4U2 110.6 .
C3U C4U H4U2 110.6 .
H4U1 C4U H4U2 108.8 .
C1V O1V C4V 106.5(2) .
C1V O1V K2 109.05(17) .
C4V O1V K2 126.9(2) .
O1V C1V C2V 106.7(3) .
O1V C1V K2 48.16(13) .
C2V C1V K2 154.6(2) .
O1V C1V H1V1 110.4 .
C2V C1V H1V1 110.4 .
K2 C1V H1V1 80.9 .
O1V C1V H1V2 110.4 .
C2V C1V H1V2 110.4 .
K2 C1V H1V2 85.9 .
H1V1 C1V H1V2 108.6 .
C1V C2V C3V 103.5(3) .
C1V C2V H2V1 111.1 .
C3V C2V H2V1 111.1 .
C1V C2V H2V2 111.1 .
C3V C2V H2V2 111.1 .
H2V1 C2V H2V2 109.0 .
C4V C3V C2V 104.9(2) .
C4V C3V H3V1 110.8 .
C2V C3V H3V1 110.8 .
C4V C3V H3V2 110.8 .
C2V C3V H3V2 110.8 .
H3V1 C3V H3V2 108.8 .
O1V C4V C3V 106.5(3) .
O1V C4V H4V1 110.4 .
C3V C4V H4V1 110.4 .
O1V C4V H4V2 110.4 .
C3V C4V H4V2 110.4 .
H4V1 C4V H4V2 108.6 .
C4W O1W C1W 109.9(3) .
C4W O1W K3 120.56(19) .
C1W O1W K3 129.6(2) .
O1W C1W C2W 105.1(3) .
O1W C1W H1W1 110.7 .
C2W C1W H1W1 110.7 .
O1W C1W H1W2 110.7 .
C2W C1W H1W2 110.7 .
H1W1 C1W H1W2 108.8 .
C3W C2W C1W 108.9(3) .
C3W C2W H2W1 109.9 .
C1W C2W H2W1 109.9 .
C3W C2W H2W2 109.9 .
C1W C2W H2W2 109.9 .
H2W1 C2W H2W2 108.3 .
C2W C3W C4W 105.7(4) .
C2W C3W H3W1 110.6 .
C4W C3W H3W1 110.6 .
C2W C3W H3W2 110.6 .
C4W C3W H3W2 110.6 .
H3W1 C3W H3W2 108.7 .
O1W C4W C3W 107.1(3) .
O1W C4W H4W1 110.3 .
C3W C4W H4W1 110.3 .
O1W C4W H4W2 110.3 .
C3W C4W H4W2 110.3 .
H4W1 C4W H4W2 108.5 .
C1X O1X C4X 105.2(3) .
C1X O1X K3 121.4(2) .
C4X O1X K3 127.7(2) .
O1X C1X C2X 107.3(3) .
O1X C1X H1X1 110.3 .
C2X C1X H1X1 110.3 .
O1X C1X H1X2 110.3 .
C2X C1X H1X2 110.3 .
H1X1 C1X H1X2 108.5 .
C1X C2X C3X 103.1(3) .
C1X C2X H2X1 111.2 .
C3X C2X H2X1 111.2 .
C1X C2X H2X2 111.2 .
C3X C2X H2X2 111.2 .
H2X1 C2X H2X2 109.1 .
C4X C3X C2X 104.3(3) .
C4X C3X H3X1 110.9 .
C2X C3X H3X1 110.9 .
C4X C3X H3X2 110.9 .
C2X C3X H3X2 110.9 .
H3X1 C3X H3X2 108.9 .
O1X C4X C3X 106.9(4) .
O1X C4X H4X1 110.4 .
C3X C4X H4X1 110.4 .
O1X C4X H4X2 110.4 .
C3X C4X H4X2 110.4 .
H4X1 C4X H4X2 108.6 .

loop_
_geom_bond_atom_site_label_1
_geom_bond_atom_site_label_2
_geom_bond_distance
_geom_bond_site_symmetry_2
Zn1 C1B 1.985(3) .
Zn1 C1A 1.993(3) .
Zn1 N11 2.0525(19) .
Zn2 C1D 1.989(2) .
Zn2 C1C 1.993(2) .
Zn2 N12 2.0499(18) .
N11 C11 1.359(3) .
N11 C15 1.360(3) .
N12 C18 1.360(3) .
N12 C20 1.360(3) .
C11 C12 1.368(3) .
C11 H11 0.9500 .
C12 C13 1.431(3) .
C12 H12 0.9500 .
C13 C14 1.423(3) .
C13 C16 1.430(3) .
C14 C15 1.371(3) .
C14 H14 0.9500 .
C15 H15 0.9500 .
C16 C19 1.423(3) .
C16 C17 1.426(3) .
C17 C18 1.368(3) .
C17 H17 0.9500 .
C18 H18 0.9500 .
C19 C20 1.371(3) .
C19 H19 0.9500 .
C20 H20 0.9500 .
C1A C6A 1.401(4) .
C1A C2A 1.411(4) .
C2A C3A 1.401(4) .
C2A C7A 1.501(4) .
C3A C4A 1.384(5) .
C3A H3A 0.9500 .
C4A C5A 1.381(4) .
C4A C8A 1.514(4) .
C5A C6A 1.400(4) .
C5A H5A 0.9500 .
C6A C9A 1.519(4) .
C7A H7A1 0.9800 .
C7A H7A2 0.9800 .
C7A H7A3 0.9800 .
C7A H7A4 0.9800 .
C7A H7A5 0.9800 .
C7A H7A6 0.9800 .
C8A H8A1 0.9800 .
C8A H8A2 0.9800 .
C8A H8A3 0.9800 .
C8A H8A4 0.9800 .
C8A H8A5 0.9800 .
C8A H8A6 0.9800 .
C9A H9A1 0.9800 .
C9A H9A2 0.9800 .
C9A H9A3 0.9800 .
C9A H9A4 0.9800 .
C9A H9A5 0.9800 .
C9A H9A6 0.9800 .
C1B C6B 1.405(4) .
C1B C2B 1.407(3) .
C2B C3B 1.389(4) .
C2B C7B 1.506(4) .
C3B C4B 1.391(5) .
C3B H3B 0.9500 .
C4B C5B 1.381(5) .
C4B C8B 1.510(4) .
C5B C6B 1.392(4) .
C5B H5B 0.9500 .
C6B C9B 1.520(4) .
C7B H7B1 0.9800 .
C7B H7B2 0.9800 .
C7B H7B3 0.9800 .
C7B H7B4 0.9800 .
C7B H7B5 0.9800 .
C7B H7B6 0.9800 .
C8B H8B1 0.9800 .
C8B H8B2 0.9800 .
C8B H8B3 0.9800 .
C8B H8B4 0.9800 .
C8B H8B5 0.9800 .
C8B H8B6 0.9800 .
C9B H9B1 0.9800 .
C9B H9B2 0.9800 .
C9B H9B3 0.9800 .
C9B H9B4 0.9800 .
C9B H9B5 0.9800 .
C9B H9B6 0.9800 .
C1C C6C 1.406(4) .
C1C C2C 1.407(4) .
C2C C3C 1.399(4) .
C2C C7C 1.513(4) .
C3C C4C 1.379(4) .
C3C H3C 0.9500 .
C4C C5C 1.380(4) .
C4C C8C 1.526(4) .
C5C C6C 1.396(4) .
C5C H5C 0.9500 .
C6C C9C 1.506(4) .
C7C H7C1 0.9800 .
C7C H7C2 0.9800 .
C7C H7C3 0.9800 .
C7C H7C4 0.9800 .
C7C H7C5 0.9800 .
C7C H7C6 0.9800 .
C8C H8C1 0.9800 .
C8C H8C2 0.9800 .
C8C H8C3 0.9800 .
C8C H8C4 0.9800 .
C8C H8C5 0.9800 .
C8C H8C6 0.9800 .
C9C H9C1 0.9800 .
C9C H9C2 0.9800 .
C9C H9C3 0.9800 .
C9C H9C4 0.9800 .
C9C H9C5 0.9800 .
C9C H9C6 0.9800 .
C1D C6D 1.404(3) .
C1D C2D 1.406(4) .
C2D C3D 1.397(4) .
C2D C7D 1.514(4) .
C3D C4D 1.388(5) .
C3D H3D 0.9500 .
C4D C5D 1.375(5) .
C4D C8D 1.517(4) .
C5D C6D 1.392(4) .
C5D H5D 0.9500 .
C6D C9D 1.506(4) .
C7D H7D1 0.9800 .
C7D H7D2 0.9800 .
C7D H7D3 0.9800 .
C7D H7D4 0.9800 .
C7D H7D5 0.9800 .
C7D H7D6 0.9800 .
C8D H8D1 0.9800 .
C8D H8D2 0.9800 .
C8D H8D3 0.9800 .
C8D H8D4 0.9800 .
C8D H8D5 0.9800 .
C8D H8D6 0.9800 .
C9D H9D1 0.9800 .
C9D H9D2 0.9800 .
C9D H9D3 0.9800 .
C9D H9D4 0.9800 .
C9D H9D5 0.9800 .
C9D H9D6 0.9800 .
Zn3 C1F 1.985(3) .
Zn3 C1E 1.994(2) .
Zn3 N21 2.0285(19) .
Zn4 C1H 1.998(2) .
Zn4 C1G 1.998(2) .
Zn4 N22 2.0495(19) .
N21 C25 1.358(3) .
N21 C21 1.359(3) .
N22 C28 1.358(3) .
N22 C30 1.358(3) .
C21 C22 1.358(3) .
C21 H21 0.9500 .
C22 C23 1.426(3) .
C22 H22 0.9500 .
C23 C24 1.420(3) .
C23 C26 1.423(3) .
C24 C25 1.365(3) .
C24 H24 0.9500 .
C25 H25 0.9500 .
C26 C29 1.423(3) .
C26 C27 1.425(3) .
C27 C28 1.364(3) .
C27 H27 0.9500 .
C28 H28 0.9500 .
C29 C30 1.364(3) .
C29 H29 0.9500 .
C30 H30 0.9500 .
C1E C6E 1.402(4) .
C1E C2E 1.409(3) .
C2E C3E 1.391(4) .
C2E C7E 1.505(4) .
C3E C4E 1.387(4) .
C3E H3E 0.9500 .
C4E C5E 1.385(4) .
C4E C8E 1.509(4) .
C5E C6E 1.399(4) .
C5E H5E 0.9500 .
C6E C9E 1.515(4) .
C7E H7E1 0.9800 .
C7E H7E2 0.9800 .
C7E H7E3 0.9800 .
C7E H7E4 0.9800 .
C7E H7E5 0.9800 .
C7E H7E6 0.9800 .
C8E H8E1 0.9800 .
C8E H8E2 0.9800 .
C8E H8E3 0.9800 .
C8E H8E4 0.9800 .
C8E H8E5 0.9800 .
C8E H8E6 0.9800 .
C9E H9E1 0.9800 .
C9E H9E2 0.9800 .
C9E H9E3 0.9800 .
C9E H9E4 0.9800 .
C9E H9E5 0.9800 .
C9E H9E6 0.9800 .
C1F C2F 1.408(4) .
C1F C6F 1.408(4) .
C2F C3F 1.402(4) .
C2F C7F 1.499(4) .
C3F C4F 1.379(5) .
C3F H3F 0.9500 .
C4F C5F 1.368(5) .
C4F C8F 1.511(5) .
C5F C6F 1.388(5) .
C5F H5F 0.9500 .
C6F C9F 1.511(4) .
C7F H7F1 0.9800 .
C7F H7F2 0.9800 .
C7F H7F3 0.9800 .
C7F H7F4 0.9800 .
C7F H7F5 0.9800 .
C7F H7F6 0.9800 .
C8F H8F1 0.9800 .
C8F H8F2 0.9800 .
C8F H8F3 0.9800 .
C8F H8F4 0.9800 .
C8F H8F5 0.9800 .
C8F H8F6 0.9800 .
C9F H9F1 0.9800 .
C9F H9F2 0.9800 .
C9F H9F3 0.9800 .
C9F H9F4 0.9800 .
C9F H9F5 0.9800 .
C9F H9F6 0.9800 .
C1G C2G 1.407(3) .
C1G C6G 1.412(3) .
C2G C3G 1.392(4) .
C2G C7G 1.512(4) .
C3G C4G 1.389(4) .
C3G H3G 0.9500 .
C4G C5G 1.384(4) .
C4G C8G 1.514(4) .
C5G C6G 1.392(4) .
C5G H5G 0.9500 .
C6G C9G 1.510(4) .
C7G H7G1 0.9800 .
C7G H7G2 0.9800 .
C7G H7G3 0.9800 .
C7G H7G4 0.9800 .
C7G H7G5 0.9800 .
C7G H7G6 0.9800 .
C8G H8G1 0.9800 .
C8G H8G2 0.9800 .
C8G H8G3 0.9800 .
C8G H8G4 0.9800 .
C8G H8G5 0.9800 .
C8G H8G6 0.9800 .
C9G H9G1 0.9800 .
C9G H9G2 0.9800 .
C9G H9G3 0.9800 .
C9G H9G4 0.9800 .
C9G H9G5 0.9800 .
C9G H9G6 0.9800 .
C1H C6H 1.403(3) .
C1H C2H 1.403(3) .
C2H C3H 1.396(4) .
C2H C7H 1.510(3) .
C3H C4H 1.381(4) .
C3H H3H 0.9500 .
C4H C5H 1.383(4) .
C4H C8H 1.523(4) .
C5H C6H 1.392(4) .
C5H H5H 0.9500 .
C6H C9H 1.520(4) .
C7H H7H1 0.9800 .
C7H H7H2 0.9800 .
C7H H7H3 0.9800 .
C7H H7H4 0.9800 .
C7H H7H5 0.9800 .
C7H H7H6 0.9800 .
C8H H8H1 0.9800 .
C8H H8H2 0.9800 .
C8H H8H3 0.9800 .
C8H H8H4 0.9800 .
C8H H8H5 0.9800 .
C8H H8H6 0.9800 .
C9H H9H1 0.9800 .
C9H H9H2 0.9800 .
C9H H9H3 0.9800 .
C9H H9H4 0.9800 .
C9H H9H5 0.9800 .
C9H H9H6 0.9800 .
Zn5 C1J 1.983(2) .
Zn5 C1I 1.993(2) .
Zn5 N31 2.0406(18) .
N31 C35 1.360(3) .
N31 C31 1.365(3) .
C31 C32 1.366(3) .
C31 H31 0.9500 .
C32 C33 1.422(3) .
C32 H32 0.9500 .
C33 C33 1.420(4) 2_755
C33 C34 1.431(3) .
C34 C35 1.363(3) .
C34 H34 0.9500 .
C35 H35 0.9500 .
C1I C6I 1.403(3) .
C1I C2I 1.408(3) .
C2I C3I 1.396(4) .
C2I C7I 1.511(4) .
C3I C4I 1.381(4) .
C3I H3I 0.9500 .
C4I C5I 1.383(4) .
C4I C8I 1.523(4) .
C5I C6I 1.394(4) .
C5I H5I 0.9500 .
C6I C9I 1.513(4) .
C7I H7I1 0.9800 .
C7I H7I2 0.9800 .
C7I H7I3 0.9800 .
C7I H7I4 0.9800 .
C7I H7I5 0.9800 .
C7I H7I6 0.9800 .
C8I H8I1 0.9800 .
C8I H8I2 0.9800 .
C8I H8I3 0.9800 .
C8I H8I4 0.9800 .
C8I H8I5 0.9800 .
C8I H8I6 0.9800 .
C9I H9I1 0.9800 .
C9I H9I2 0.9800 .
C9I H9I3 0.9800 .
C9I H9I4 0.9800 .
C9I H9I5 0.9800 .
C9I H9I6 0.9800 .
C1J C2J 1.405(3) .
C1J C6J 1.414(3) .
C2J C3J 1.395(3) .
C2J C7J 1.506(3) .
C3J C4J 1.386(4) .
C3J H3J 0.9500 .
C4J C5J 1.389(4) .
C4J C8J 1.513(4) .
C5J C6J 1.395(3) .
C5J H5J 0.9500 .
C6J C9J 1.505(3) .
C7J H7J1 0.9800 .
C7J H7J2 0.9800 .
C7J H7J3 0.9800 .
C7J H7J4 0.9800 .
C7J H7J5 0.9800 .
C7J H7J6 0.9800 .
C8J H8J1 0.9800 .
C8J H8J2 0.9800 .
C8J H8J3 0.9800 .
C8J H8J4 0.9800 .
C8J H8J5 0.9800 .
C8J H8J6 0.9800 .
C9J H9J1 0.9800 .
C9J H9J2 0.9800 .
C9J H9J3 0.9800 .
C9J H9J4 0.9800 .
C9J H9J5 0.9800 .
C9J H9J6 0.9800 .
Zn6 C1L 1.997(3) .
Zn6 C1K 1.999(3) .
Zn6 N41 2.033(2) .
N41 C41 1.354(3) .
N41 C45 1.354(4) .
C41 C42 1.371(3) .
C41 H41 0.9500 .
C42 C43 1.422(4) .
C42 H42 0.9500 .
C43 C43 1.420(4) 2_666
C43 C44 1.427(3) .
C44 C45 1.366(3) .
C44 H44 0.9500 .
C45 H45 0.9500 .
C1K C2K 1.404(4) .
C1K C6K 1.412(4) .
C2K C3K 1.397(4) .
C2K C7K 1.503(4) .
C3K C4K 1.380(6) .
C3K H3K 0.9500 .
C4K C5K 1.368(6) .
C4K C8K 1.525(5) .
C5K C6K 1.400(6) .
C5K H5K 0.9500 .
C6K C9K 1.516(6) .
C7K H7K1 0.9800 .
C7K H7K2 0.9800 .
C7K H7K3 0.9800 .
C7K H7K4 0.9800 .
C7K H7K5 0.9800 .
C7K H7K6 0.9800 .
C8K H8K1 0.9800 .
C8K H8K2 0.9800 .
C8K H8K3 0.9800 .
C8K H8K4 0.9800 .
C8K H8K5 0.9800 .
C8K H8K6 0.9800 .
C9K H9K1 0.9800 .
C9K H9K2 0.9800 .
C9K H9K3 0.9800 .
C9K H9K4 0.9800 .
C9K H9K5 0.9800 .
C9K H9K6 0.9800 .
C1L C6L 1.408(4) .
C1L C2L 1.415(4) .
C2L C3L 1.395(5) .
C2L C7L 1.494(5) .
C3L C4L 1.366(6) .
C3L H3L 0.9500 .
C4L C5L 1.384(6) .
C4L C8L 1.521(5) .
C5L C6L 1.389(4) .
C5L H5L 0.9500 .
C6L C9L 1.508(4) .
C7L H7L1 0.9800 .
C7L H7L2 0.9800 .
C7L H7L3 0.9800 .
C7L H7L4 0.9800 .
C7L H7L5 0.9800 .
C7L H7L6 0.9800 .
C8L H8L1 0.9800 .
C8L H8L2 0.9800 .
C8L H8L3 0.9800 .
C8L H8L4 0.9800 .
C8L H8L5 0.9800 .
C8L H8L6 0.9800 .
C9L H9L1 0.9800 .
C9L H9L2 0.9800 .
C9L H9L3 0.9800 .
C9L H9L4 0.9800 .
C9L H9L5 0.9800 .
C9L H9L6 0.9800 .
K1 O1S 2.682(2) .
K1 O1T 2.713(3) .
K1 O16 2.7628(19) .
K1 O12 2.7864(18) .
K1 O15 2.7884(19) .
K1 O13 2.8109(19) .
K1 O11 2.8239(19) .
K1 O14 2.8319(19) .
O11 C112 1.401(3) .
O11 C101 1.430(4) .
O12 C102 1.414(4) .
O12 C103 1.430(3) .
O13 C104 1.413(3) .
O13 C105 1.424(3) .
O14 C106 1.414(4) .
O14 C107 1.424(3) .
O15 C108 1.416(4) .
O15 C109 1.433(4) .
O16 C110 1.422(4) .
O16 C111 1.432(4) .
C101 C102 1.468(5) .
C101 H10A 0.9900 .
C101 H10B 0.9900 .
C102 H10C 0.9900 .
C102 H10D 0.9900 .
C103 C104 1.482(5) .
C103 H10E 0.9900 .
C103 H10F 0.9900 .
C104 H10G 0.9900 .
C104 H10H 0.9900 .
C105 C106 1.486(4) .
C105 H10I 0.9900 .
C105 H10J 0.9900 .
C106 H10K 0.9900 .
C106 H10L 0.9900 .
C107 C108 1.485(5) .
C107 H10M 0.9900 .
C107 H10N 0.9900 .
C108 H10O 0.9900 .
C108 H10P 0.9900 .
C109 C110 1.493(5) .
C109 H10Q 0.9900 .
C109 H10R 0.9900 .
C110 H11A 0.9900 .
C110 H11B 0.9900 .
C111 C112 1.482(5) .
C111 H11C 0.9900 .
C111 H11D 0.9900 .
C112 H11E 0.9900 .
C112 H11F 0.9900 .
K2 O1V 2.707(2) .
K2 O1U 2.720(2) .
K2 O24 2.7832(17) .
K2 O26 2.7857(18) .
K2 O23 2.7976(18) .
K2 O21 2.8098(18) .
K2 O22 2.8186(18) .
K2 O25 2.8271(18) .
K2 C1V 3.434(3) .
O21 C212 1.418(3) .
O21 C201 1.422(3) .
O22 C203 1.416(3) .
O22 C202 1.429(3) .
O23 C205 1.416(3) .
O23 C204 1.430(3) .
O24 C207 1.421(3) .
O24 C206 1.428(3) .
O25 C208 1.419(3) .
O25 C209 1.423(3) .
O26 C211 1.425(3) .
O26 C210 1.426(3) .
C201 C202 1.491(4) .
C201 H20A 0.9900 .
C201 H20B 0.9900 .
C202 H20C 0.9900 .
C202 H20D 0.9900 .
C203 C204 1.494(4) .
C203 H20E 0.9900 .
C203 H20F 0.9900 .
C204 H20G 0.9900 .
C204 H20H 0.9900 .
C205 C206 1.495(4) .
C205 H20I 0.9900 .
C205 H20J 0.9900 .
C206 H20K 0.9900 .
C206 H20L 0.9900 .
C207 C208 1.485(4) .
C207 H20M 0.9900 .
C207 H20N 0.9900 .
C208 H20O 0.9900 .
C208 H20P 0.9900 .
C209 C210 1.494(5) .
C209 H20Q 0.9900 .
C209 H20R 0.9900 .
C210 H21A 0.9900 .
C210 H21B 0.9900 .
C211 C212 1.494(5) .
C211 H21C 0.9900 .
C211 H21D 0.9900 .
C212 H21E 0.9900 .
C212 H21F 0.9900 .
K3 O1W 2.676(2) .
K3 O1X 2.691(2) .
K3 O34 2.7578(18) .
K3 O31 2.7853(18) .
K3 O32 2.7990(18) .
K3 O35 2.8053(19) .
K3 O36 2.8165(18) .
K3 O33 2.8431(18) .
O31 C312 1.420(4) .
O31 C301 1.426(3) .
O32 C302 1.425(3) .
O32 C303 1.429(4) .
O33 C305 1.415(4) .
O33 C304 1.420(4) .
O34 C307 1.423(4) .
O34 C306 1.428(3) .
O35 C308 1.424(4) .
O35 C309 1.425(3) .
O36 C310 1.415(3) .
O36 C311 1.421(4) .
C301 C302 1.474(5) .
C301 H30A 0.9900 .
C301 H30B 0.9900 .
C302 H30C 0.9900 .
C302 H30D 0.9900 .
C303 C304 1.475(5) .
C303 H30E 0.9900 .
C303 H30F 0.9900 .
C304 H30G 0.9900 .
C304 H30H 0.9900 .
C305 C306 1.477(5) .
C305 H30I 0.9900 .
C305 H30J 0.9900 .
C306 H30K 0.9900 .
C306 H30L 0.9900 .
C307 C308 1.488(5) .
C307 H30M 0.9900 .
C307 H30N 0.9900 .
C308 H30O 0.9900 .
C308 H30P 0.9900 .
C309 C310 1.490(5) .
C309 H30Q 0.9900 .
C309 H30R 0.9900 .
C310 H31A 0.9900 .
C310 H31B 0.9900 .
C311 C312 1.491(5) .
C311 H31C 0.9900 .
C311 H31D 0.9900 .
C312 H31E 0.9900 .
C312 H31F 0.9900 .
O1S C1S 1.399(4) .
O1S C4S 1.424(4) .
C1S C2S 1.501(5) .
C1S H1S1 0.9900 .
C1S H1S2 0.9900 .
C2S C3S 1.507(5) .
C2S H2S1 0.9900 .
C2S H2S2 0.9900 .
C3S C4S 1.479(5) .
C3S H3S1 0.9900 .
C3S H3S2 0.9900 .
C4S H4S1 0.9900 .
C4S H4S2 0.9900 .
O1T C4T 1.420(5) .
O1T C1T 1.457(5) .
C1T C2T 1.496(6) .
C1T H1T1 0.9900 .
C1T H1T2 0.9900 .
C2T C3T 1.501(6) .
C2T H2T1 0.9900 .
C2T H2T2 0.9900 .
C3T C4T 1.496(5) .
C3T H3T1 0.9900 .
C3T H3T2 0.9900 .
C4T H4T1 0.9900 .
C4T H4T2 0.9900 .
O1U C1U 1.398(4) .
O1U C4U 1.432(4) .
C1U C2U 1.479(5) .
C1U H1U1 0.9900 .
C1U H1U2 0.9900 .
C2U C3U 1.537(5) .
C2U H2U1 0.9900 .
C2U H2U2 0.9900 .
C3U C4U 1.512(4) .
C3U H3U1 0.9900 .
C3U H3U2 0.9900 .
C4U H4U1 0.9900 .
C4U H4U2 0.9900 .
O1V C1V 1.407(4) .
O1V C4V 1.421(4) .
C1V C2V 1.492(4) .
C1V H1V1 0.9900 .
C1V H1V2 0.9900 .
C2V C3V 1.522(4) .
C2V H2V1 0.9900 .
C2V H2V2 0.9900 .
C3V C4V 1.504(5) .
C3V H3V1 0.9900 .
C3V H3V2 0.9900 .
C4V H4V1 0.9900 .
C4V H4V2 0.9900 .
O1W C4W 1.410(4) .
O1W C1W 1.413(4) .
C1W C2W 1.478(6) .
C1W H1W1 0.9900 .
C1W H1W2 0.9900 .
C2W C3W 1.428(6) .
C2W H2W1 0.9900 .
C2W H2W2 0.9900 .
C3W C4W 1.460(5) .
C3W H3W1 0.9900 .
C3W H3W2 0.9900 .
C4W H4W1 0.9900 .
C4W H4W2 0.9900 .
O1X C1X 1.389(4) .
O1X C4X 1.402(6) .
C1X C2X 1.507(4) .
C1X H1X1 0.9900 .
C1X H1X2 0.9900 .
C2X C3X 1.509(5) .
C2X H2X1 0.9900 .
C2X H2X2 0.9900 .
C3X C4X 1.485(6) .
C3X H3X1 0.9900 .
C3X H3X2 0.9900 .
C4X H4X1 0.9900 .
C4X H4X2 0.9900 .
